data_4310437
loop_
_publ_author_name
'Yasuhiro Ide'
'Makoto Sasaki'
'Masataka Maeyama'
'Takashi Shibahara'

_publ_contact_author_address
;
    Department of Chemistry
    Okayama University of Science
    Ridai-cho, Okayama 700-0005
    Japan
;
_publ_contact_author_email shiba@chem.ous.ac.jp
_publ_contact_author_fax +81-86-256-9443
_publ_contact_author_name 'Takashi Shibahara'
_publ_contact_author_phone +81-86-256-9443
_publ_section_title
;
 Adducts of Acetylene and Dimethylacetylenedicarboxylate at Sulfurs in
 Sulfur-Bridged Incomplete Cubane-Type Tungsten Clusters
;
_journal_name_full 'Inorganic Chemistry'
_journal_page_first 602
_journal_page_last 612
_journal_paper_doi 10.1021/ic0349860
_journal_volume 43
_journal_year 2004
_chemical_formula_moiety 'C39.65 H36.65 N14.33 O0.50 S13 W3 '
_chemical_formula_sum 'C39.65 H36.65 N14.33 O0.5 S13 W3'
_chemical_formula_weight 1690.22
_space_group_IT_number 14
_symmetry_cell_setting monoclinic
_symmetry_Int_Tables_number 14
_symmetry_space_group_name_Hall '-P 2ybc'
_symmetry_space_group_name_H-M 'P 1 21/c 1'
_audit_creation_date 'Tue Aug  5 15:21:23 2003'
_audit_creation_method 'by teXsan'
_cell_angle_alpha 90
_cell_angle_beta 105.3243(2)
_cell_angle_gamma 90
_cell_formula_units_Z 4
_cell_length_a 14.7252(9)
_cell_length_b 15.2587(7)
_cell_length_c 26.0327(5)
_cell_measurement_reflns_used 14428
_cell_measurement_temperature 293.2
_cell_measurement_theta_max 27.5
_cell_measurement_theta_min 3.0
_cell_volume 5641.3(4)
_computing_cell_refinement CRYSTALCLEAR
_computing_data_collection CRYSTALCLEAR
_computing_data_reduction 'teXsan Ver. 1.11'
_computing_molecular_graphics ORTEPII
_computing_publication_material 'teXsan Ver. 1.11'
_computing_structure_refinement 'teXsan Ver. 1.10'
_computing_structure_solution SIR92
_diffrn_detector_area_resol_mean 7.32
_diffrn_measured_fraction_theta_full 0.9931
_diffrn_measured_fraction_theta_max 0.9931
_diffrn_measurement_device_type 'Rigaku/MSC Mercury CCD'
_diffrn_measurement_method \w
_diffrn_radiation_type 'Mo K\a'
_diffrn_radiation_wavelength 0.7107
_diffrn_reflns_av_R_equivalents 0.032
_diffrn_reflns_limit_h_max 19
_diffrn_reflns_limit_h_min -19
_diffrn_reflns_limit_k_max 19
_diffrn_reflns_limit_k_min -19
_diffrn_reflns_limit_l_max 33
_diffrn_reflns_limit_l_min -33
_diffrn_reflns_number 64279
_diffrn_reflns_theta_full 27.57
_diffrn_reflns_theta_max 27.57
_exptl_absorpt_coefficient_mu 6.636
_exptl_absorpt_correction_T_max 0.457
_exptl_absorpt_correction_T_min 0.300
_exptl_absorpt_correction_type integration
_exptl_absorpt_process_details Coppens_numerical
_exptl_crystal_colour Brown
_exptl_crystal_density_diffrn 1.990
_exptl_crystal_density_meas ?
_exptl_crystal_density_method .
_exptl_crystal_description Platelet
_exptl_crystal_size_max 0.230
_exptl_crystal_size_mid 0.180
_exptl_crystal_size_min 0.130
_refine_diff_density_max 2.47
_refine_diff_density_min -2.02
_refine_ls_goodness_of_fit_ref 1.005
_refine_ls_number_parameters 619
_refine_ls_number_reflns 12957
_refine_ls_R_factor_gt 0.0392
_refine_ls_shift/su_max 0.0011
_refine_ls_structure_factor_coef Fsqd
_refine_ls_weighting_details 'w = 1/[\s^2^(Fo^2^) + (0.05700(Max(Fo^2^,0) + 2Fc^2^)/3)^2^]'
_refine_ls_weighting_scheme calc
_refine_ls_wR_factor_ref 0.0984
_reflns_number_gt 9824
_reflns_number_total 12959
_reflns_threshold_expression F^2^>2.0\s(F^2^)
_cod_data_source_file ic0349860si20030820_121650_2.cif
_cod_data_source_block '_6'''
_cod_original_formula_sum 'C39.65 H36.65 N14.33 O0.50 S13 W3 '
_cod_database_code 4310437

loop_
_symmetry_equiv_pos_as_xyz
x,y,z
-x,1/2+y,1/2-z
-x,-y,-z
x,1/2-y,1/2+z

loop_
_atom_site_label
_atom_site_type_symbol
_atom_site_fract_x
_atom_site_fract_y
_atom_site_fract_z
_atom_site_U_iso_or_equiv
_atom_site_adp_type
_atom_site_occupancy
_atom_site_calc_flag
_atom_site_refinement_flags
_atom_site_disorder_assembly
_atom_site_disorder_group
W(1) W -0.21095(2) 0.04853(2) 0.126129(9) 0.02870(6) Uani 1.00 d . . .
W(2) W -0.21737(2) 0.20085(2) 0.070625(9) 0.03288(7) Uani 1.00 d . . .
W(3) W -0.35965(2) 0.15966(2) 0.114252(9) 0.03104(6) Uani 1.00 d . . .
S(1) S -0.20313(10) 0.19096(10) 0.16259(5) 0.0277(3) Uani 1.00 d . . .
S(2) S -0.2009(1) 0.0565(1) 0.03571(6) 0.0434(4) Uani 1.00 d . . .
S(3) S -0.3799(1) 0.1966(1) 0.02065(6) 0.0500(5) Uani 1.00 d . . .
S(4) S -0.3729(1) 0.0063(1) 0.09101(8) 0.0471(5) Uani 1.00 d . . .
S(11a) S -0.1650(5) -0.2669(4) 0.1114(2) 0.049(1) Uiso 0.40 d P . .
S(11b) S -0.1532(5) -0.2593(4) 0.0845(3) 0.047(1) Uiso 0.30 d P . .
S(11c) S -0.1986(6) -0.2724(5) 0.1050(3) 0.049(2) Uiso 0.30 d P . .
S(12) S 0.1295(1) 0.0187(1) 0.18747(7) 0.0402(4) Uani 1.00 d . . .
S(13) S -0.1234(1) -0.0247(1) 0.31286(7) 0.0468(5) Uani 1.00 d . . .
S(21) S -0.1309(2) 0.2724(2) -0.09305(10) 0.0821(9) Uani 1.00 d . . .
S(22) S -0.1750(2) 0.4951(1) 0.13892(9) 0.0662(7) Uani 1.00 d . . .
S(23) S 0.1198(1) 0.2576(1) 0.11877(8) 0.0476(5) Uani 1.00 d . . .
S(31) S -0.7026(1) 0.1622(2) 0.0807(2) 0.0894(9) Uani 1.00 d . . .
S(32) S -0.4029(2) 0.0726(1) 0.28602(8) 0.0570(6) Uani 1.00 d . . .
S(33a) S -0.4702(4) 0.4573(4) 0.1196(2) 0.056(1) Uiso 0.50 d P . .
S(33b) S -0.4422(7) 0.4685(5) 0.1071(3) 0.049(2) Uiso 0.25 d P . .
S(33c) S -0.4954(9) 0.4372(8) 0.1277(4) 0.067(3) Uiso 0.25 d P . .
O(91) O -0.104(1) -0.2451(10) 0.0074(6) 0.086(4) Uiso 0.50 d P . .
N(11) N -0.1881(4) -0.0884(4) 0.1173(2) 0.042(1) Uani 1.00 d . . .
N(12) N -0.0633(4) 0.0472(3) 0.1518(2) 0.031(1) Uani 1.00 d . . .
N(13) N -0.2021(4) 0.0093(3) 0.2053(2) 0.036(1) Uani 1.00 d . . .
N(21) N -0.1960(5) 0.2436(4) -0.0039(2) 0.051(2) Uani 1.00 d . . .
N(22) N -0.2177(4) 0.3368(4) 0.0856(2) 0.040(1) Uani 1.00 d . . .
N(23) N -0.0710(4) 0.2166(4) 0.0931(2) 0.040(1) Uani 1.00 d . . .
N(31) N -0.5104(4) 0.1534(4) 0.0913(2) 0.045(1) Uani 1.00 d . . .
N(32) N -0.3800(4) 0.1294(4) 0.1892(2) 0.038(1) Uani 1.00 d . . .
N(33) N -0.3904(4) 0.2897(4) 0.1278(2) 0.041(1) Uani 1.00 d . . .
N(81) N 0.0316(4) 0.3007(4) 0.2307(2) 0.043(1) Uani 1.00 d . . .
N(82) N 0.2596(7) 0.5189(6) 0.0798(3) 0.081(2) Uani 1.00 d . . .
N(83) N 0.3570(6) 0.1620(6) 0.2407(4) 0.085(3) Uani 1.00 d . . .
N(84) N 0.3577(6) -0.0109(5) 0.2186(4) 0.080(2) Uani 1.00 d . . .
N(85) N -0.574(2) 0.320(2) -0.0305(9) 0.068(6) Uiso 0.33 d P . .
N(861) N 0.0243 0.0844 -0.0031 0.0418 Uiso 0.17 d P . .
N(862) N 0.0591 0.0410 0.0434 0.0452 Uiso 0.17 d P . .
N(863) N -0.0349 0.0456 -0.0470 0.0478 Uiso 0.17 d P . .
N(871) N 0.0354 0.4629 -0.0387 0.0669 Uiso 0.17 d P . .
N(872) N 0.0222 0.4136 0.0033 0.0569 Uiso 0.17 d P . .
N(873) N 0.0126 0.5506 -0.0413 0.0653 Uiso 0.17 d P . .
C(1a) C -0.3105(5) 0.0088(9) 0.0027(5) 0.051(3) Uiso 0.55 d P . .
C(1b) C -0.3067(7) 0.049(1) -0.0157(5) 0.048(4) Uiso 0.45 d P . .
C(2a) C -0.385(1) -0.0115(9) 0.0224(2) 0.051(3) Uiso 0.55 d P . .
C(2b) C -0.375(1) 0.1051(7) -0.0203(5) 0.049(4) Uiso 0.45 d P . .
C(3a) C -0.429(1) 0.3028(5) 0.0080(6) 0.057(3) Uiso 0.55 d P . .
C(3b) C -0.417(1) -0.057(1) 0.1360(6) 0.060(5) Uiso 0.45 d P . .
C(4a) C -0.495(2) 0.319(2) -0.038(1) 0.108(7) Uiso 0.55 d P . .
C(4b) C -0.462(2) -0.128(2) 0.118(1) 0.103(8) Uiso 0.45 d P . .
C(11a) C -0.181(3) -0.170(2) 0.113(1) 0.043(8) Uiso 0.40 d P . .
C(11b) C -0.170(2) -0.158(2) 0.104(1) 0.036(7) Uiso 0.30 d P . .
C(11c) C -0.191(2) -0.155(2) 0.117(1) 0.026(7) Uiso 0.30 d P . .
C(12) C 0.0173(4) 0.0352(4) 0.1668(2) 0.030(1) Uani 1.00 d . . .
C(13) C -0.1698(4) -0.0048(4) 0.2500(2) 0.033(1) Uani 1.00 d . . .
C(21) C -0.1700(6) 0.2558(5) -0.0408(3) 0.049(2) Uani 1.00 d . . .
C(22) C -0.2001(5) 0.4039(5) 0.1083(3) 0.042(2) Uani 1.00 d . . .
C(23) C 0.0088(5) 0.2335(4) 0.1033(2) 0.033(1) Uani 1.00 d . . .
C(31) C -0.5904(5) 0.1577(5) 0.0855(3) 0.046(2) Uani 1.00 d . . .
C(32) C -0.3886(4) 0.1064(4) 0.2300(3) 0.036(2) Uani 1.00 d . . .
C(33a) C -0.424(2) 0.364(2) 0.127(1) 0.054(8) Uiso 0.50 d P . .
C(33b) C -0.412(2) 0.367(3) 0.116(1) 0.031(7) Uiso 0.25 d P . .
C(33c) C -0.432(2) 0.345(2) 0.127(1) 0.025(7) Uiso 0.25 d P . .
C(811) C -0.0264(6) 0.3418(4) 0.2552(3) 0.045(2) Uani 1.00 d . . .
C(812) C -0.0676(6) 0.2947(5) 0.2888(3) 0.047(2) Uani 1.00 d . . .
C(813) C -0.0476(6) 0.2059(5) 0.2960(3) 0.048(2) Uani 1.00 d . . .
C(814) C 0.0124(6) 0.1654(5) 0.2701(3) 0.047(2) Uani 1.00 d . . .
C(815) C 0.0518(5) 0.2149(5) 0.2371(3) 0.042(2) Uani 1.00 d . . .
C(821) C 0.2683(7) 0.4348(6) 0.0975(5) 0.076(3) Uani 1.00 d . . .
C(822) C 0.2918(8) 0.3732(6) 0.0658(5) 0.087(4) Uani 1.00 d . . .
C(823) C 0.3150(8) 0.3949(7) 0.0217(5) 0.086(3) Uani 1.00 d . . .
C(824) C 0.3072(8) 0.4745(8) 0.0011(4) 0.082(3) Uani 1.00 d . . .
C(825) C 0.2777(9) 0.5399(7) 0.0316(4) 0.086(3) Uani 1.00 d . . .
C(831) C 0.4056(8) 0.2199(8) 0.2174(5) 0.090(3) Uani 1.00 d . . .
C(832) C 0.4010(8) 0.3123(8) 0.2230(5) 0.092(4) Uani 1.00 d . . .
C(833) C 0.3442(8) 0.3420(9) 0.2531(6) 0.102(4) Uani 1.00 d . . .
C(834) C 0.2970(8) 0.2843(8) 0.2793(5) 0.095(4) Uani 1.00 d . . .
C(835) C 0.3045(8) 0.1942(8) 0.2707(5) 0.097(4) Uani 1.00 d . . .
C(841) C 0.3359(9) -0.0663(8) 0.2531(5) 0.100(4) Uani 1.00 d . . .
C(842) C 0.3260(9) -0.1537(8) 0.2400(5) 0.106(4) Uani 1.00 d . . .
C(843) C 0.3356(10) -0.1835(7) 0.1938(6) 0.097(4) Uani 1.00 d . . .
C(844) C 0.354(2) -0.1243(9) 0.1568(6) 0.174(8) Uani 1.00 d . . .
C(845) C 0.368(2) -0.0350(9) 0.1723(6) 0.169(8) Uani 1.00 d . . .
C(851) C -0.600(2) 0.241(2) -0.055(1) 0.061(6) Uiso 0.33 d P . .
C(852) C -0.573(2) 0.219(2) -0.098(1) 0.062(6) Uiso 0.33 d P . .
C(853) C -0.517(2) 0.272(2) -0.119(1) 0.060(6) Uiso 0.33 d P . .
C(854) C -0.487(2) 0.351(2) -0.0931(10) 0.055(6) Uiso 0.33 d P . .
C(855) C -0.514(2) 0.374(2) -0.046(1) 0.062(6) Uiso 0.33 d P . .
C(861) C 0.0243(5) 0.0844(4) -0.0031(3) 0.042(1) Uiso 0.83 d P . .
C(862) C 0.0591(5) 0.0410(5) 0.0434(3) 0.045(2) Uiso 0.83 d P . .
C(863) C -0.0349(5) 0.0456(5) -0.0470(3) 0.048(2) Uiso 0.83 d P . .
C(871) C 0.0354(7) 0.4629(6) -0.0387(4) 0.067(2) Uiso 0.83 d P . .
C(872) C 0.0222(6) 0.4136(5) 0.0033(3) 0.057(2) Uiso 0.83 d P . .
C(873) C 0.0126(7) 0.5506(6) -0.0413(4) 0.065(2) Uiso 0.83 d P . .

loop_
_atom_site_aniso_label
_atom_site_aniso_U_11
_atom_site_aniso_U_22
_atom_site_aniso_U_33
_atom_site_aniso_U_12
_atom_site_aniso_U_13
_atom_site_aniso_U_23
W(1) 0.0260(1) 0.0319(1) 0.0303(1) -0.00215(9) 0.01127(9) -0.00343(9)
W(2) 0.0366(1) 0.0387(1) 0.0287(1) 0.0064(1) 0.01806(10) 0.00287(10)
W(3) 0.0235(1) 0.0446(1) 0.0267(1) 0.0011(1) 0.00960(9) -0.00136(10)
S(1) 0.0240(6) 0.0333(7) 0.0275(6) -0.0012(6) 0.0100(5) -0.0016(5)
S(2) 0.0466(10) 0.0544(10) 0.0326(7) 0.0104(8) 0.0162(7) -0.0089(7)
S(3) 0.052(1) 0.072(1) 0.0256(7) 0.0150(9) 0.0094(7) 0.0027(8)
S(4) 0.0320(8) 0.0523(10) 0.059(1) -0.0125(8) 0.0157(8) -0.0138(8)
S(12) 0.0276(8) 0.0395(8) 0.0529(9) 0.0054(7) 0.0098(7) 0.0037(7)
S(13) 0.055(1) 0.0477(10) 0.0392(8) 0.0102(8) 0.0158(8) 0.0127(7)
S(21) 0.137(3) 0.076(2) 0.057(1) -0.002(2) 0.068(2) 0.006(1)
S(22) 0.087(2) 0.049(1) 0.061(1) -0.004(1) 0.016(1) -0.0052(9)
S(23) 0.0431(10) 0.0454(10) 0.063(1) -0.0102(8) 0.0290(9) -0.0074(8)
S(31) 0.0258(9) 0.055(1) 0.187(3) -0.0018(9) 0.028(1) -0.022(2)
S(32) 0.060(1) 0.074(1) 0.0439(9) 0.003(1) 0.0271(9) 0.0162(9)
N(11) 0.048(3) 0.028(2) 0.053(3) -0.002(2) 0.020(3) -0.001(2)
N(12) 0.029(2) 0.030(2) 0.038(3) 0.004(2) 0.014(2) 0.001(2)
N(13) 0.039(3) 0.036(3) 0.037(2) -0.001(2) 0.016(2) 0.003(2)
N(21) 0.065(4) 0.062(4) 0.038(3) 0.022(3) 0.033(3) 0.015(3)
N(22) 0.045(3) 0.037(2) 0.046(3) 0.008(2) 0.027(3) 0.010(2)
N(23) 0.039(2) 0.041(3) 0.050(3) 0.001(2) 0.030(2) 0.006(2)
N(31) 0.027(2) 0.061(4) 0.048(3) 0.000(3) 0.012(2) -0.002(3)
N(32) 0.029(3) 0.051(3) 0.037(2) 0.001(2) 0.016(2) -0.004(2)
N(33) 0.035(3) 0.047(2) 0.040(3) 0.013(3) 0.009(2) -0.003(2)
N(81) 0.049(3) 0.045(3) 0.037(3) -0.006(3) 0.016(2) -0.009(2)
N(82) 0.095(6) 0.067(4) 0.072(5) 0.003(5) 0.009(4) 0.000(4)
N(83) 0.047(4) 0.101(7) 0.092(6) 0.008(4) -0.007(3) -0.014(5)
N(84) 0.052(4) 0.069(5) 0.109(5) -0.005(4) -0.001(4) 0.016(4)
C(12) 0.029(2) 0.033(3) 0.029(3) 0.000(2) 0.011(2) 0.005(2)
C(13) 0.031(3) 0.030(3) 0.041(2) 0.002(2) 0.017(2) 0.005(2)
C(21) 0.066(5) 0.041(4) 0.043(3) 0.000(3) 0.021(3) 0.006(3)
C(22) 0.044(4) 0.041(3) 0.045(4) 0.003(3) 0.021(3) 0.012(2)
C(23) 0.043(2) 0.027(3) 0.037(3) 0.000(2) 0.025(3) 0.000(2)
C(31) 0.029(2) 0.042(4) 0.068(5) -0.001(3) 0.013(3) -0.014(3)
C(32) 0.027(3) 0.045(4) 0.041(2) 0.004(3) 0.016(3) -0.001(2)
C(811) 0.060(5) 0.037(4) 0.042(4) -0.001(3) 0.022(3) -0.009(3)
C(812) 0.063(5) 0.043(3) 0.041(4) -0.001(3) 0.022(3) -0.005(3)
C(813) 0.074(5) 0.044(3) 0.037(3) 0.003(3) 0.031(3) 0.001(3)
C(814) 0.059(5) 0.048(4) 0.035(3) 0.006(3) 0.017(3) 0.002(3)
C(815) 0.046(4) 0.046(3) 0.036(3) 0.001(3) 0.013(3) -0.006(3)
C(821) 0.074(6) 0.066(4) 0.103(8) 0.010(5) 0.049(6) 0.014(4)
C(822) 0.109(9) 0.049(5) 0.126(9) 0.017(5) 0.075(8) 0.011(5)
C(823) 0.080(7) 0.081(6) 0.106(7) 0.030(6) 0.040(6) -0.010(5)
C(824) 0.082(7) 0.097(6) 0.058(5) 0.031(6) 0.003(5) 0.007(4)
C(825) 0.101(9) 0.084(7) 0.066(5) 0.030(6) 0.007(5) 0.008(4)
C(831) 0.061(6) 0.088(5) 0.114(9) 0.020(5) 0.015(6) 0.000(6)
C(832) 0.067(7) 0.086(5) 0.119(9) 0.030(6) 0.020(6) 0.019(6)
C(833) 0.052(6) 0.119(10) 0.13(1) 0.005(6) 0.023(6) -0.002(7)
C(834) 0.059(6) 0.099(6) 0.127(10) -0.002(6) 0.022(6) -0.024(7)
C(835) 0.066(7) 0.107(6) 0.123(10) -0.001(6) 0.031(6) -0.035(8)
C(841) 0.090(8) 0.084(5) 0.101(8) -0.001(6) -0.020(6) 0.050(6)
C(842) 0.103(9) 0.091(6) 0.090(6) 0.014(7) -0.033(7) 0.020(6)
C(843) 0.104(9) 0.058(6) 0.117(8) 0.012(6) 0.008(7) 0.002(5)
C(844) 0.36(3) 0.070(6) 0.12(1) 0.00(1) 0.11(2) 0.018(7)
C(845) 0.36(3) 0.068(6) 0.13(1) 0.03(1) 0.16(2) 0.009(7)

loop_
_atom_type_symbol
_atom_type_description
_atom_type_scat_dispersion_real
_atom_type_scat_dispersion_imag
_atom_type_scat_source
C C 0.003 0.002
;International Tables for Crystallography
(1992, Vol. C, Tables 4.2.6.8 and 6.1.1.1)
;
H H 0.000 0.000
;International Tables for Crystallography
(1992, Vol. C, Table 6.1.1.2)
;
N N 0.006 0.003
;International Tables for Crystallography
(1992, Vol. C, Tables 4.2.6.8 and 6.1.1.1)
;
O O 0.011 0.006
;International Tables for Crystallography
(1992, Vol. C, Tables 4.2.6.8 and 6.1.1.1)
;
S S 0.125 0.123
;International Tables for Crystallography
(1992, Vol. C, Tables 4.2.6.8 and 6.1.1.1)
;
W W -0.849 6.872
;International Tables for Crystallography
(1992, Vol. C, Tables 4.2.6.8 and 6.1.1.1)
;

loop_
_geom_angle_atom_site_label_1
_geom_angle_atom_site_label_2
_geom_angle_atom_site_label_3
_geom_angle
_geom_angle_site_symmetry_1
_geom_angle_site_symmetry_2
_geom_angle_site_symmetry_3
_geom_angle_publ_flag
W(2) W(1) W(3) 59.620(9) . . . yes
W(2) W(1) S(1) 54.52(3) . . . yes
W(2) W(1) S(2) 55.89(4) . . . yes
W(2) W(1) S(4) 97.77(5) . . . yes
W(2) W(1) N(11) 139.5(2) . . . yes
W(2) W(1) N(12) 93.7(1) . . . yes
W(2) W(1) N(13) 137.9(1) . . . yes
W(3) W(1) S(1) 54.88(3) . . . yes
W(3) W(1) S(2) 96.49(4) . . . yes
W(3) W(1) S(4) 55.72(5) . . . yes
W(3) W(1) N(11) 137.9(2) . . . yes
W(3) W(1) N(12) 141.0(1) . . . yes
W(3) W(1) N(13) 97.3(1) . . . yes
S(1) W(1) S(2) 109.77(6) . . . yes
S(1) W(1) S(4) 109.72(6) . . . yes
S(1) W(1) N(11) 161.8(2) . . . yes
S(1) W(1) N(12) 86.8(1) . . . yes
S(1) W(1) N(13) 83.4(1) . . . yes
S(2) W(1) S(4) 87.29(6) . . . yes
S(2) W(1) N(11) 83.8(2) . . . yes
S(2) W(1) N(12) 89.2(1) . . . yes
S(2) W(1) N(13) 164.9(1) . . . yes
S(4) W(1) N(11) 82.3(2) . . . yes
S(4) W(1) N(12) 163.3(1) . . . yes
S(4) W(1) N(13) 95.4(2) . . . yes
N(11) W(1) N(12) 81.1(2) . . . yes
N(11) W(1) N(13) 81.8(2) . . . yes
N(12) W(1) N(13) 84.0(2) . . . yes
W(1) W(2) W(3) 60.126(9) . . . yes
W(1) W(2) S(1) 54.86(4) . . . yes
W(1) W(2) S(2) 55.24(4) . . . yes
W(1) W(2) S(3) 98.85(5) . . . yes
W(1) W(2) N(21) 138.2(2) . . . yes
W(1) W(2) N(22) 137.8(1) . . . yes
W(1) W(2) N(23) 93.5(1) . . . yes
W(3) W(2) S(1) 55.18(3) . . . yes
W(3) W(2) S(2) 96.41(4) . . . yes
W(3) W(2) S(3) 56.68(4) . . . yes
W(3) W(2) N(21) 139.8(2) . . . yes
W(3) W(2) N(22) 96.3(1) . . . yes
W(3) W(2) N(23) 139.7(1) . . . yes
S(1) W(2) S(2) 109.46(5) . . . yes
S(1) W(2) S(3) 110.93(5) . . . yes
S(1) W(2) N(21) 160.8(2) . . . yes
S(1) W(2) N(22) 83.0(2) . . . yes
S(1) W(2) N(23) 85.1(1) . . . yes
S(2) W(2) S(3) 87.48(7) . . . yes
S(2) W(2) N(21) 83.3(2) . . . yes
S(2) W(2) N(22) 165.8(1) . . . yes
S(2) W(2) N(23) 90.7(2) . . . yes
S(3) W(2) N(21) 83.2(2) . . . yes
S(3) W(2) N(22) 94.4(2) . . . yes
S(3) W(2) N(23) 163.6(2) . . . yes
N(21) W(2) N(22) 82.9(2) . . . yes
N(21) W(2) N(23) 80.3(2) . . . yes
N(22) W(2) N(23) 83.6(2) . . . yes
W(1) W(3) W(2) 60.253(9) . . . yes
W(1) W(3) S(1) 54.80(4) . . . yes
W(1) W(3) S(3) 98.02(5) . . . yes
W(1) W(3) S(4) 55.49(4) . . . yes
W(1) W(3) N(31) 138.3(2) . . . yes
W(1) W(3) N(32) 93.7(1) . . . yes
W(1) W(3) N(33) 141.0(2) . . . yes
W(2) W(3) S(1) 54.75(3) . . . yes
W(2) W(3) S(3) 55.37(5) . . . yes
W(2) W(3) S(4) 98.07(4) . . . yes
W(2) W(3) N(31) 138.8(2) . . . yes
W(2) W(3) N(32) 139.1(1) . . . yes
W(2) W(3) N(33) 94.4(2) . . . yes
S(1) W(3) S(3) 109.23(6) . . . yes
S(1) W(3) S(4) 109.41(6) . . . yes
S(1) W(3) N(31) 161.7(2) . . . yes
S(1) W(3) N(32) 84.7(1) . . . yes
S(1) W(3) N(33) 86.7(2) . . . yes
S(3) W(3) S(4) 89.60(7) . . . yes
S(3) W(3) N(31) 83.5(2) . . . yes
S(3) W(3) N(32) 165.3(2) . . . yes
S(3) W(3) N(33) 88.6(2) . . . yes
S(4) W(3) N(31) 83.0(2) . . . yes
S(4) W(3) N(32) 89.8(2) . . . yes
S(4) W(3) N(33) 163.4(2) . . . yes
N(31) W(3) N(32) 81.9(2) . . . yes
N(31) W(3) N(33) 80.4(2) . . . yes
N(32) W(3) N(33) 87.8(2) . . . yes
W(1) S(1) W(2) 70.63(4) . . . yes
W(1) S(1) W(3) 70.31(4) . . . yes
W(2) S(1) W(3) 70.07(4) . . . yes
W(1) S(2) W(2) 68.88(4) . . . yes
W(1) S(2) C(1a) 99.8(5) . . . yes
W(1) S(2) C(1b) 118.0(6) . . . yes
W(2) S(2) C(1a) 112.8(5) . . . yes
W(2) S(2) C(1b) 100.7(6) . . . yes
C(1a) S(2) C(1b) 25.9(6) . . . yes
W(2) S(3) W(3) 67.95(5) . . . yes
W(2) S(3) C(2b) 98.7(6) . . . yes
W(2) S(3) C(3a) 112.1(5) . . . yes
W(3) S(3) C(2b) 113.9(5) . . . yes
W(3) S(3) C(3a) 109.4(5) . . . yes
C(2b) S(3) C(3a) 133.7(7) . . . yes
W(1) S(4) W(3) 68.79(5) . . . yes
W(1) S(4) C(2a) 104.6(5) . . . yes
W(1) S(4) C(3b) 113.1(7) . . . yes
W(3) S(4) C(2a) 112.5(5) . . . yes
W(3) S(4) C(3b) 112.7(6) . . . yes
C(2a) S(4) C(3b) 128.8(8) . . . yes
S(11b) S(11a) S(11c) 99(1) . . . yes
S(11b) S(11a) C(11a) 87(1) . . . yes
S(11b) S(11a) C(11b) 76(1) . . . yes
S(11b) S(11a) C(11c) 91(1) . . . yes
S(11c) S(11a) C(11a) 91(1) . . . yes
S(11c) S(11a) C(11b) 96(1) . . . yes
S(11c) S(11a) C(11c) 88(1) . . . yes
C(11a) S(11a) C(11b) 11(2) . . . yes
C(11a) S(11a) C(11c) 4(2) . . . yes
C(11b) S(11a) C(11c) 16(1) . . . yes
S(11a) S(11b) S(11c) 29.2(7) . . . yes
S(11a) S(11b) C(11a) 64(1) . . . yes
S(11a) S(11b) C(11b) 77(1) . . . yes
S(11a) S(11b) C(11c) 64(1) . . . yes
S(11c) S(11b) C(11a) 68(1) . . . yes
S(11c) S(11b) C(11b) 81(1) . . . yes
S(11c) S(11b) C(11c) 67(1) . . . yes
C(11a) S(11b) C(11b) 12(1) . . . yes
C(11a) S(11b) C(11c) 2(1) . . . yes
C(11b) S(11b) C(11c) 13(1) . . . yes
S(11a) S(11c) S(11b) 51(1) . . . yes
S(11a) S(11c) C(11a) 70(1) . . . yes
S(11a) S(11c) C(11b) 67(1) . . . yes
S(11a) S(11c) C(11c) 75(1) . . . yes
S(11b) S(11c) C(11a) 75(1) . . . yes
S(11b) S(11c) C(11b) 66(1) . . . yes
S(11b) S(11c) C(11c) 82(1) . . . yes
C(11a) S(11c) C(11b) 10(2) . . . yes
C(11a) S(11c) C(11c) 6(2) . . . yes
C(11b) S(11c) C(11c) 15(1) . . . yes
S(33b) S(33a) S(33c) 162(2) . . . yes
S(33b) S(33a) C(33a) 89(1) . . . yes
S(33b) S(33a) C(33b) 76(1) . . . yes
S(33b) S(33a) C(33c) 94(1) . . . yes
S(33c) S(33a) C(33a) 76(1) . . . yes
S(33c) S(33a) C(33b) 88(1) . . . yes
S(33c) S(33a) C(33c) 70(1) . . . yes
C(33a) S(33a) C(33b) 13(1) . . . yes
C(33a) S(33a) C(33c) 7(2) . . . yes
C(33b) S(33a) C(33c) 18(1) . . . yes
S(33a) S(33b) S(33c) 8(1) . . . yes
S(33a) S(33b) C(33a) 69(1) . . . yes
S(33a) S(33b) C(33b) 81(1) . . . yes
S(33a) S(33b) C(33c) 66(1) . . . yes
S(33c) S(33b) C(33a) 62(1) . . . yes
S(33c) S(33b) C(33b) 74(1) . . . yes
S(33c) S(33b) C(33c) 59(1) . . . yes
C(33a) S(33b) C(33b) 13(1) . . . yes
C(33a) S(33b) C(33c) 5(1) . . . yes
C(33b) S(33b) C(33c) 14(1) . . . yes
S(33a) S(33c) S(33b) 9(1) . . . yes
S(33a) S(33c) C(33a) 82(1) . . . yes
S(33a) S(33c) C(33b) 72(1) . . . yes
S(33a) S(33c) C(33c) 91(1) . . . yes
S(33b) S(33c) C(33a) 75(1) . . . yes
S(33b) S(33c) C(33b) 64(1) . . . yes
S(33b) S(33c) C(33c) 83(1) . . . yes
C(33a) S(33c) C(33b) 11(2) . . . yes
C(33a) S(33c) C(33c) 9(2) . . . yes
C(33b) S(33c) C(33c) 19(1) . . . yes
W(1) N(11) C(11a) 175(1) . . . yes
W(1) N(11) C(11b) 166(1) . . . yes
W(1) N(11) C(11c) 166(1) . . . yes
C(11a) N(11) C(11b) 16(2) . . . yes
C(11a) N(11) C(11c) 8(3) . . . yes
C(11b) N(11) C(11c) 25(2) . . . yes
W(1) N(12) C(12) 171.4(5) . . . yes
W(1) N(13) C(13) 159.5(5) . . . yes
W(2) N(21) C(21) 166.8(6) . . . yes
W(2) N(22) C(22) 159.6(6) . . . yes
W(2) N(23) C(23) 173.1(5) . . . yes
W(3) N(31) C(31) 169.8(6) . . . yes
W(3) N(32) C(32) 174.8(5) . . . yes
W(3) N(33) C(33a) 167(1) . . . yes
W(3) N(33) C(33b) 156(1) . . . yes
W(3) N(33) C(33c) 156(1) . . . yes
C(33a) N(33) C(33b) 17(2) . . . yes
C(33a) N(33) C(33c) 12(3) . . . yes
C(33b) N(33) C(33c) 26(2) . . . yes
C(811) N(81) C(815) 122.9(6) . . . yes
C(821) N(82) C(825) 120.2(9) . . . yes
C(831) N(83) C(835) 118(1) . . . yes
C(841) N(84) C(845) 123(1) . . . yes
C(4a) N(85) C(851) 94(2) . . . yes
C(4a) N(85) C(855) 39(1) . . . yes
C(851) N(85) C(855) 121(2) . . . yes
N(862) N(861) N(863) 122.6606(3) . . . yes
N(861) N(862) N(863) 119.0374(8) . . 3_555 yes
N(861) N(863) N(862) 118.3007(5) . . 3_555 yes
N(872) N(871) N(873) 118.9572(7) . . . yes
N(871) N(872) N(873) 121.4325(3) . . 3_565 yes
N(871) N(873) N(872) 119.6091(4) . . 3_565 yes
S(2) C(1a) C(1b) 76.9(4) . . . yes
S(2) C(1a) C(2a) 129.2(9) . . . yes
S(2) C(1a) C(2b) 99.2(8) . . . yes
C(1b) C(1a) C(2a) 126(1) . . . yes
C(1b) C(1a) C(2b) 42(1) . . . yes
C(2a) C(1a) C(2b) 84(1) . . . yes
S(2) C(1b) C(1a) 77.3(4) . . . yes
S(2) C(1b) C(2b) 122(1) . . . yes
C(1a) C(1b) C(2b) 113(2) . . . yes
S(4) C(2a) C(1a) 117.8(9) . . . yes
S(3) C(2b) C(1a) 123.9(9) . . . yes
S(3) C(2b) C(1b) 128(1) . . . yes
C(1a) C(2b) C(1b) 24.4(9) . . . yes
S(3) C(3a) C(4a) 119(1) . . . yes
S(4) C(3b) C(4b) 117(1) . . . yes
N(85) C(4a) C(3a) 109(2) . . . yes
N(85) C(4a) C(854) 117(2) . . . yes
N(85) C(4a) C(855) 77(3) . . . yes
C(3a) C(4a) C(854) 131(2) . . . yes
C(3a) C(4a) C(855) 118(3) . . . yes
C(854) C(4a) C(855) 66(2) . . . yes
C(3b) C(4b) C(852) 131(2) . . 3_455 yes
S(11a) C(11a) S(11b) 28.0(7) . . . yes
S(11a) C(11a) S(11c) 17.8(5) . . . yes
S(11a) C(11a) N(11) 175(2) . . . yes
S(11a) C(11a) C(11b) 113(12) . . . yes
S(11a) C(11a) C(11c) 149(15) . . . yes
S(11b) C(11a) S(11c) 35.2(8) . . . yes
S(11b) C(11a) N(11) 153(3) . . . yes
S(11b) C(11a) C(11b) 86(11) . . . yes
S(11b) C(11a) C(11c) 166(11) . . . yes
S(11c) C(11a) N(11) 165(3) . . . yes
S(11c) C(11a) C(11b) 120(12) . . . yes
S(11c) C(11a) C(11c) 136(14) . . . yes
N(11) C(11a) C(11b) 66(9) . . . yes
N(11) C(11a) C(11c) 31(11) . . . yes
C(11b) C(11a) C(11c) 96(12) . . . yes
S(11a) C(11b) S(11b) 26.8(6) . . . yes
S(11a) C(11b) S(11c) 15.6(4) . . . yes
S(11a) C(11b) N(11) 151(2) . . . yes
S(11a) C(11b) C(11a) 55(10) . . . yes
S(11a) C(11b) C(11c) 91(6) . . . yes
S(11b) C(11b) S(11c) 32.6(8) . . . yes
S(11b) C(11b) N(11) 175(2) . . . yes
S(11b) C(11b) C(11a) 80(10) . . . yes
S(11b) C(11b) C(11c) 116(6) . . . yes
S(11c) C(11b) N(11) 143(2) . . . yes
S(11c) C(11b) C(11a) 49(10) . . . yes
S(11c) C(11b) C(11c) 84(6) . . . yes
N(11) C(11b) C(11a) 96(11) . . . yes
N(11) C(11b) C(11c) 60(6) . . . yes
C(11a) C(11b) C(11c) 36(7) . . . yes
S(11a) C(11c) S(11b) 23.5(5) . . . yes
S(11a) C(11c) S(11c) 15.5(4) . . . yes
S(11a) C(11c) N(11) 164(2) . . . yes
S(11a) C(11c) C(11a) 25(12) . . . yes
S(11a) C(11c) C(11b) 71(6) . . . yes
S(11b) C(11c) S(11c) 30.0(6) . . . yes
S(11b) C(11c) N(11) 144(3) . . . yes
S(11b) C(11c) C(11a) 11(10) . . . yes
S(11b) C(11c) C(11b) 49(5) . . . yes
S(11c) C(11c) N(11) 171(2) . . . yes
S(11c) C(11c) C(11a) 36(12) . . . yes
S(11c) C(11c) C(11b) 79(6) . . . yes
N(11) C(11c) C(11a) 139(15) . . . yes
N(11) C(11c) C(11b) 94(7) . . . yes
C(11a) C(11c) C(11b) 46(9) . . . yes
S(12) C(12) N(12) 179.8(5) . . . yes
S(13) C(13) N(13) 179.4(6) . . . yes
S(21) C(21) N(21) 178.8(8) . . . yes
S(22) C(22) N(22) 179.3(6) . . . yes
S(23) C(23) N(23) 178.7(6) . . . yes
S(31) C(31) N(31) 177.0(8) . . . yes
S(32) C(32) N(32) 178.3(6) . . . yes
S(33a) C(33a) S(33b) 21.5(5) . . . yes
S(33a) C(33a) S(33c) 20.9(6) . . . yes
S(33a) C(33a) N(33) 173(2) . . . yes
S(33a) C(33a) C(33b) 93(9) . . . yes
S(33a) C(33a) C(33c) 133(11) . . . yes
S(33b) C(33a) S(33c) 42.2(10) . . . yes
S(33b) C(33a) N(33) 155(2) . . . yes
S(33b) C(33a) C(33b) 73(9) . . . yes
S(33b) C(33a) C(33c) 146(11) . . . yes
S(33c) C(33a) N(33) 159(2) . . . yes
S(33c) C(33a) C(33b) 111(9) . . . yes
S(33c) C(33a) C(33c) 114(11) . . . yes
N(33) C(33a) C(33b) 81(8) . . . yes
N(33) C(33a) C(33c) 45(9) . . . yes
C(33b) C(33a) C(33c) 108(13) . . . yes
S(33a) C(33b) S(33b) 21.8(6) . . . yes
S(33a) C(33b) S(33c) 19.2(5) . . . yes
S(33a) C(33b) N(33) 152(2) . . . yes
S(33a) C(33b) C(33a) 72(8) . . . yes
S(33a) C(33b) C(33c) 97(4) . . . yes
S(33b) C(33b) S(33c) 40.8(10) . . . yes
S(33b) C(33b) N(33) 173(2) . . . yes
S(33b) C(33b) C(33a) 93(9) . . . yes
S(33b) C(33b) C(33c) 119(5) . . . yes
S(33c) C(33b) N(33) 134(2) . . . yes
S(33c) C(33b) C(33a) 56(8) . . . yes
S(33c) C(33b) C(33c) 78(4) . . . yes
N(33) C(33b) C(33a) 80(9) . . . yes
N(33) C(33b) C(33c) 56(4) . . . yes
C(33a) C(33b) C(33c) 32(7) . . . yes
S(33a) C(33c) S(33b) 18.3(4) . . . yes
S(33a) C(33c) S(33c) 18.2(5) . . . yes
S(33a) C(33c) N(33) 160(3) . . . yes
S(33a) C(33c) C(33a) 39(10) . . . yes
S(33a) C(33c) C(33b) 64(4) . . . yes
S(33b) C(33c) S(33c) 36.4(8) . . . yes
S(33b) C(33c) N(33) 142(3) . . . yes
S(33b) C(33c) C(33a) 28(9) . . . yes
S(33b) C(33c) C(33b) 46(4) . . . yes
S(33c) C(33c) N(33) 176(2) . . . yes
S(33c) C(33c) C(33a) 55(10) . . . yes
S(33c) C(33c) C(33b) 82(4) . . . yes
N(33) C(33c) C(33a) 122(12) . . . yes
N(33) C(33c) C(33b) 97(5) . . . yes
C(33a) C(33c) C(33b) 39(8) . . . yes
N(81) C(811) C(812) 119.6(6) . . . yes
C(811) C(812) C(813) 118.5(7) . . . yes
C(812) C(813) C(814) 120.5(7) . . . yes
C(813) C(814) C(815) 118.9(7) . . . yes
N(81) C(815) C(814) 119.6(6) . . . yes
N(82) C(821) C(822) 117.6(9) . . . yes
C(821) C(822) C(823) 121.5(10) . . . yes
C(822) C(823) C(824) 124.5(10) . . . yes
C(823) C(824) C(825) 115.4(10) . . . yes
N(82) C(825) C(824) 120.4(10) . . . yes
N(83) C(831) C(832) 123(1) . . . yes
C(831) C(832) C(833) 116(1) . . . yes
C(832) C(833) C(834) 121(1) . . . yes
C(833) C(834) C(835) 117(1) . . . yes
N(83) C(835) C(834) 122(1) . . . yes
N(84) C(841) C(842) 118(1) . . . yes
C(841) C(842) C(843) 121(1) . . . yes
C(842) C(843) C(844) 119(1) . . . yes
C(843) C(844) C(845) 117(1) . . . yes
N(84) C(845) C(844) 119(1) . . . yes
N(85) C(851) C(852) 120(2) . . . yes
C(4b) C(852) C(851) 132(2) 3_455 . . yes
C(4b) C(852) C(853) 96(2) 3_455 . . yes
C(851) C(852) C(853) 121(2) . . . yes
C(852) C(853) C(854) 118(2) . . . yes
C(4a) C(854) C(853) 94(2) . . . yes
C(4a) C(854) C(855) 34(1) . . . yes
C(853) C(854) C(855) 119(2) . . . yes
N(85) C(855) C(4a) 63(2) . . . yes
N(85) C(855) C(854) 117(2) . . . yes
C(4a) C(855) C(854) 79(2) . . . yes
N(862) C(861) N(863) 122.7(5) . . . yes
N(861) C(862) N(863) 119.0(5) . . 3_555 yes
N(861) C(863) N(862) 118.3(5) . . 3_555 yes
N(872) C(871) N(873) 119.0(6) . . . yes
N(871) C(872) N(873) 121.4(6) . . 3_565 yes
N(871) C(873) N(872) 119.6(6) . . 3_565 yes

loop_
_geom_bond_atom_site_label_1
_geom_bond_atom_site_label_2
_geom_bond_distance
_geom_bond_site_symmetry_1
_geom_bond_site_symmetry_2
_geom_bond_publ_flag
W(1) W(2) 2.7251(3) . . yes
W(1) W(3) 2.7217(4) . . yes
W(1) S(1) 2.362(1) . . yes
W(1) S(2) 2.400(2) . . yes
W(1) S(4) 2.406(2) . . yes
W(1) N(11) 2.139(6) . . yes
W(1) N(12) 2.099(5) . . yes
W(1) N(13) 2.117(5) . . yes
W(2) W(3) 2.7078(3) . . yes
W(2) S(1) 2.352(1) . . yes
W(2) S(2) 2.419(2) . . yes
W(2) S(3) 2.404(2) . . yes
W(2) N(21) 2.147(5) . . yes
W(2) N(22) 2.111(6) . . yes
W(2) N(23) 2.093(6) . . yes
W(3) S(1) 2.365(1) . . yes
W(3) S(3) 2.441(2) . . yes
W(3) S(4) 2.412(2) . . yes
W(3) N(31) 2.143(6) . . yes
W(3) N(32) 2.101(5) . . yes
W(3) N(33) 2.086(6) . . yes
S(2) C(1a) 1.772(2) . . yes
S(2) C(1b) 1.769(2) . . yes
S(3) C(2b) 1.770(2) . . yes
S(3) C(3a) 1.770(2) . . yes
S(4) C(2a) 1.769(2) . . yes
S(4) C(3b) 1.769(2) . . yes
S(11a) S(11b) 0.773(7) . . yes
S(11a) S(11c) 0.485(9) . . yes
S(11a) C(11a) 1.49(3) . . yes
S(11a) C(11b) 1.67(4) . . yes
S(11a) C(11c) 1.76(3) . . yes
S(11b) S(11c) 0.98(1) . . yes
S(11b) C(11a) 1.65(4) . . yes
S(11b) C(11b) 1.67(4) . . yes
S(11b) C(11c) 1.94(3) . . yes
S(11c) C(11a) 1.58(3) . . yes
S(11c) C(11b) 1.80(4) . . yes
S(11c) C(11c) 1.82(4) . . yes
S(12) C(12) 1.616(6) . . yes
S(13) C(13) 1.626(6) . . yes
S(21) C(21) 1.631(7) . . yes
S(22) C(22) 1.597(8) . . yes
S(23) C(23) 1.619(7) . . yes
S(31) C(31) 1.625(7) . . yes
S(32) C(32) 1.612(6) . . yes
S(33a) S(33b) 0.614(9) . . yes
S(33a) S(33c) 0.56(1) . . yes
S(33a) C(33a) 1.57(3) . . yes
S(33a) C(33b) 1.64(4) . . yes
S(33a) C(33c) 1.80(4) . . yes
S(33b) S(33c) 1.16(1) . . yes
S(33b) C(33a) 1.68(3) . . yes
S(33b) C(33b) 1.61(4) . . yes
S(33b) C(33c) 1.95(4) . . yes
S(33c) C(33a) 1.54(3) . . yes
S(33c) C(33b) 1.71(4) . . yes
S(33c) C(33c) 1.69(4) . . yes
N(11) C(11a) 1.26(3) . . yes
N(11) C(11b) 1.17(4) . . yes
N(11) C(11c) 1.02(3) . . yes
N(12) C(12) 1.162(8) . . yes
N(13) C(13) 1.156(8) . . yes
N(21) C(21) 1.140(9) . . yes
N(22) C(22) 1.176(9) . . yes
N(23) C(23) 1.163(8) . . yes
N(31) C(31) 1.150(9) . . yes
N(32) C(32) 1.159(8) . . yes
N(33) C(33a) 1.24(3) . . yes
N(33) C(33b) 1.24(4) . . yes
N(33) C(33c) 1.04(3) . . yes
N(81) C(811) 1.348(9) . . yes
N(81) C(815) 1.343(9) . . yes
N(82) C(821) 1.36(1) . . yes
N(82) C(825) 1.39(1) . . yes
N(83) C(831) 1.37(1) . . yes
N(83) C(835) 1.33(1) . . yes
N(84) C(841) 1.33(1) . . yes
N(84) C(845) 1.31(1) . . yes
N(85) C(4a) 1.22(3) . . yes
N(85) C(851) 1.37(3) . . yes
N(85) C(855) 1.34(4) . . yes
N(861) N(862) 1.356 . . yes
N(861) N(863) 1.375 . . yes
N(862) N(863) 1.379 . 3_555 yes
N(871) N(872) 1.384 . . yes
N(871) N(873) 1.377 . . yes
N(872) N(873) 1.344 . 3_565 yes
C(1a) C(1b) 0.79(2) . . yes
C(1a) C(2a) 1.37(2) . . yes
C(1a) C(2b) 1.76(2) . . yes
C(1b) C(2b) 1.30(2) . . yes
C(3a) C(4a) 1.36(3) . . yes
C(3b) C(4b) 1.29(3) . . yes
C(4a) C(854) 1.54(3) . . yes
C(4a) C(855) 0.88(3) . . yes
C(4b) C(852) 1.61(4) . 3_455 yes
C(11a) C(11b) 0.36(5) . . yes
C(11a) C(11c) 0.30(5) . . yes
C(11b) C(11c) 0.50(4) . . yes
C(33a) C(33b) 0.38(5) . . yes
C(33a) C(33c) 0.32(5) . . yes
C(33b) C(33c) 0.57(4) . . yes
C(811) C(812) 1.388(10) . . yes
C(812) C(813) 1.389(10) . . yes
C(813) C(814) 1.391(10) . . yes
C(814) C(815) 1.382(10) . . yes
C(821) C(822) 1.36(1) . . yes
C(822) C(823) 1.32(1) . . yes
C(823) C(824) 1.32(1) . . yes
C(824) C(825) 1.41(1) . . yes
C(831) C(832) 1.42(2) . . yes
C(832) C(833) 1.37(2) . . yes
C(833) C(834) 1.40(2) . . yes
C(834) C(835) 1.40(2) . . yes
C(841) C(842) 1.37(2) . . yes
C(842) C(843) 1.33(2) . . yes
C(843) C(844) 1.40(2) . . yes
C(844) C(845) 1.42(2) . . yes
C(851) C(852) 1.34(4) . . yes
C(852) C(853) 1.36(4) . . yes
C(853) C(854) 1.39(3) . . yes
C(854) C(855) 1.43(3) . . yes

loop_
_geom_contact_atom_site_label_1
_geom_contact_atom_site_label_2
_geom_contact_distance
_geom_contact_site_symmetry_1
_geom_contact_site_symmetry_2
_geom_contact_publ_flag
W(1) W(2) 2.7251(3) . . ?
W(1) W(3) 2.7217(4) . . ?
W(2) W(3) 2.7078(3) . . ?
S(11a) O(91) 3.09(2) . . ?
S(11a) C(813) 3.43(1) . 2_545 ?
S(11a) C(814) 3.461(10) . 2_545 ?
S(11c) O(91) 3.23(2) . . ?
S(12) N(84) 3.273(8) . . ?
S(12) C(841) 3.33(1) . . ?
S(12) C(815) 3.567(7) . . ?
S(13) N(81) 3.320(6) . 2_545 ?
S(21) C(813) 3.439(7) . 4_554 ?
S(21) C(812) 3.591(7) . 4_554 ?
S(23) O(91) 3.24(2) . 3_555 ?
S(23) S(31) 3.363(3) . 1_655 ?
S(23) C(815) 3.541(7) . . ?
S(23) N(81) 3.551(6) . . ?
S(31) C(822) 3.242(10) . 1_455 ?
S(31) O(91) 3.40(2) . 3_455 ?
S(33a) C(854) 3.04(2) . 3_465 ?
S(33a) C(855) 3.19(3) . 3_465 ?
S(33a) C(841) 3.40(1) . 2_555 ?
S(33b) C(855) 2.86(3) . 3_465 ?
S(33b) C(854) 2.94(3) . 3_465 ?
S(33c) C(822) 3.27(2) . 1_455 ?
S(33c) C(854) 3.35(3) . 3_465 ?
S(33c) C(821) 3.36(2) . 1_455 ?
S(33c) C(841) 3.36(2) . 2_555 ?
S(33c) C(823) 3.43(2) . 1_455 ?
O(91) N(861) 2.73(1) . 3_555 ?
O(91) N(872) 2.88(1) . 3_555 ?
O(91) C(11b) 3.21(4) . . ?
O(91) C(11a) 3.43(5) . . ?
O(91) N(871) 3.51(1) . 3_555 ?
O(91) C(822) 3.51(2) . 3_555 ?
O(91) N(862) 3.51(1) . 3_555 ?
O(91) C(23) 3.52(2) . 3_555 ?
N(12) C(814) 3.486(9) . . ?
N(12) C(815) 3.516(9) . . ?
N(21) C(825) 3.53(1) . 3_565 ?
N(22) C(825) 3.50(1) . 3_565 ?
N(33) C(842) 3.43(1) . 2_555 ?
N(81) C(23) 3.404(8) . . ?
N(81) C(13) 3.559(8) . 2_555 ?
N(83) N(84) 2.70(1) . . ?
N(83) C(845) 3.52(2) . . ?
N(83) C(841) 3.52(1) . . ?
N(84) C(835) 3.58(2) . . ?
N(84) C(831) 3.59(2) . . ?
N(85) C(823) 2.65(3) . 1_455 ?
N(85) C(824) 3.17(3) . 1_455 ?
N(862) C(12) 3.427(5) . . ?
N(862) C(23) 3.495(6) . . ?
N(863) C(12) 3.425(6) . 3_555 ?
C(3b) C(833) 3.19(2) . 2_545 ?
C(3b) C(834) 3.43(2) . 2_545 ?
C(3b) C(845) 3.56(3) . 1_455 ?
C(4b) C(844) 3.14(4) . 1_455 ?
C(4b) C(833) 3.38(3) . 2_545 ?
C(4b) C(834) 3.38(3) . 2_545 ?
C(4b) C(845) 3.49(3) . 1_455 ?
C(11c) C(834) 3.60(4) . 2_545 ?
C(12) C(815) 3.262(9) . . ?
C(12) C(814) 3.360(9) . . ?
C(12) C(863) 3.425(9) . 3_555 ?
C(12) C(862) 3.427(9) . . ?
C(12) C(811) 3.565(9) . 2_545 ?
C(13) C(833) 3.46(1) . 2_545 ?
C(21) C(825) 3.53(1) . 3_565 ?
C(22) C(824) 3.42(1) . 3_565 ?
C(23) C(815) 3.383(9) . . ?
C(23) C(862) 3.495(9) . . ?
C(31) C(831) 3.58(2) . 1_455 ?
C(32) C(831) 3.43(1) . 1_455 ?
C(33a) C(841) 3.22(3) . 2_555 ?
C(33a) C(842) 3.38(3) . 2_555 ?
C(33b) C(841) 3.44(4) . 2_555 ?
C(33c) C(841) 3.36(4) . 2_555 ?
C(33c) C(842) 3.41(4) . 2_555 ?
C(823) C(855) 3.45(3) . 1_655 ?
C(823) C(851) 3.52(3) . 1_655 ?
C(824) C(855) 3.54(3) . 1_655 ?
C(825) C(854) 3.49(3) . 3_565 ?
C(834) C(852) 3.26(3) . 4_655 ?
C(834) C(853) 3.38(3) . 4_655 ?
C(835) C(853) 3.38(3) . 4_655 ?

loop_
_geom_torsion_atom_site_label_1
_geom_torsion_atom_site_label_2
_geom_torsion_atom_site_label_3
_geom_torsion_atom_site_label_4
_geom_torsion
_geom_torsion_site_symmetry_1
_geom_torsion_site_symmetry_2
_geom_torsion_site_symmetry_3
_geom_torsion_site_symmetry_4
_geom_torsion_publ_flag
W(1) W(2) W(3) S(1) 65.85(4) . . . . yes
W(1) W(2) W(3) S(3) -126.15(6) . . . . yes
W(1) W(2) W(3) S(4) -42.26(5) . . . . yes
W(1) W(2) W(3) N(31) -130.8(2) . . . . yes
W(1) W(2) W(3) N(32) 56.9(2) . . . . yes
W(1) W(2) W(3) N(33) 148.7(2) . . . . yes
W(1) W(2) S(1) W(3) -75.38(3) . . . . yes
W(1) W(2) S(2) C(1a) 92.1(5) . . . . yes
W(1) W(2) S(2) C(1b) 116.0(6) . . . . yes
W(1) W(2) S(3) W(3) 45.12(4) . . . . yes
W(1) W(2) S(3) C(2b) -67.3(5) . . . . yes
W(1) W(2) S(3) C(3a) 148.0(5) . . . . yes
W(1) W(2) N(21) C(21) -42(3) . . . . yes
W(1) W(2) N(22) C(22) 35(1) . . . . yes
W(1) W(2) N(23) C(23) -172(4) . . . . yes
W(1) W(3) W(2) S(1) -65.85(4) . . . . yes
W(1) W(3) W(2) S(2) 43.43(4) . . . . yes
W(1) W(3) W(2) S(3) 126.15(6) . . . . yes
W(1) W(3) W(2) N(21) 130.7(3) . . . . yes
W(1) W(3) W(2) N(22) -142.8(2) . . . . yes
W(1) W(3) W(2) N(23) -55.2(2) . . . . yes
W(1) W(3) S(1) W(2) 75.82(3) . . . . yes
W(1) W(3) S(3) W(2) -45.07(4) . . . . yes
W(1) W(3) S(3) C(2b) 44.9(6) . . . . yes
W(1) W(3) S(3) C(3a) -151.8(6) . . . . yes
W(1) W(3) S(4) C(2a) -97.6(5) . . . . yes
W(1) W(3) S(4) C(3b) 107.1(7) . . . . yes
W(1) W(3) N(31) C(31) 133(3) . . . . yes
W(1) W(3) N(32) C(32) -30(5) . . . . yes
W(1) W(3) N(33) C(33a) 150(7) . . . . yes
W(1) W(3) N(33) C(33b) 102(4) . . . . yes
W(1) W(3) N(33) C(33c) 174(5) . . . . yes
W(1) S(1) W(2) W(3) 75.38(3) . . . . yes
W(1) S(1) W(2) S(2) -8.78(6) . . . . yes
W(1) S(1) W(2) S(3) 86.10(6) . . . . yes
W(1) S(1) W(2) N(21) -138.4(5) . . . . yes
W(1) S(1) W(2) N(22) 178.1(2) . . . . yes
W(1) S(1) W(2) N(23) -97.7(2) . . . . yes
W(1) S(1) W(3) W(2) -75.82(3) . . . . yes
W(1) S(1) W(3) S(3) -86.26(6) . . . . yes
W(1) S(1) W(3) S(4) 10.35(6) . . . . yes
W(1) S(1) W(3) N(31) 141.2(5) . . . . yes
W(1) S(1) W(3) N(32) 98.3(2) . . . . yes
W(1) S(1) W(3) N(33) -173.6(2) . . . . yes
W(1) S(2) W(2) W(3) -46.52(4) . . . . yes
W(1) S(2) W(2) S(1) 8.74(6) . . . . yes
W(1) S(2) W(2) S(3) -102.59(5) . . . . yes
W(1) S(2) W(2) N(21) 173.9(2) . . . . yes
W(1) S(2) W(2) N(22) 159.5(7) . . . . yes
W(1) S(2) W(2) N(23) 93.7(1) . . . . yes
W(1) S(2) C(1a) C(1b) 137(1) . . . . yes
W(1) S(2) C(1a) C(2a) 10(1) . . . . yes
W(1) S(2) C(1a) C(2b) 100.8(7) . . . . yes
W(1) S(2) C(1b) C(1a) -49(1) . . . . yes
W(1) S(2) C(1b) C(2b) 60(1) . . . . yes
W(1) S(4) W(3) W(2) 45.12(4) . . . . yes
W(1) S(4) W(3) S(1) -10.27(6) . . . . yes
W(1) S(4) W(3) S(3) 100.02(6) . . . . yes
W(1) S(4) W(3) N(31) -176.5(2) . . . . yes
W(1) S(4) W(3) N(32) -94.6(1) . . . . yes
W(1) S(4) W(3) N(33) -176.3(6) . . . . yes
W(1) S(4) C(2a) C(1a) -6(1) . . . . yes
W(1) S(4) C(3b) C(4b) -132(1) . . . . yes
W(1) N(11) C(11a) S(11a) -118(38) . . . . yes
W(1) N(11) C(11a) S(11b) 139(17) . . . . yes
W(1) N(11) C(11a) S(11c) 22(32) . . . . yes
W(1) N(11) C(11a) C(11b) 146(17) . . . . yes
W(1) N(11) C(11a) C(11c) -12(37) . . . . yes
W(1) N(11) C(11b) S(11a) -177(2) . . . . yes
W(1) N(11) C(11b) S(11b) -121(32) . . . . yes
W(1) N(11) C(11b) S(11c) -151(4) . . . . yes
W(1) N(11) C(11b) C(11a) -168(5) . . . . yes
W(1) N(11) C(11b) C(11c) -161(5) . . . . yes
W(1) N(11) C(11c) S(11a) -170(3) . . . . yes
W(1) N(11) C(11c) S(11b) 158(4) . . . . yes
W(1) N(11) C(11c) S(11c) 114(19) . . . . yes
W(1) N(11) C(11c) C(11a) 175(12) . . . . yes
W(1) N(11) C(11c) C(11b) 161(5) . . . . yes
W(1) N(12) C(12) S(12) 165.3 . . . . yes
W(1) N(13) C(13) S(13) -26(57) . . . . yes
W(2) W(1) W(3) S(1) -65.77(4) . . . . yes
W(2) W(1) W(3) S(3) 42.15(5) . . . . yes
W(2) W(1) W(3) S(4) 126.10(6) . . . . yes
W(2) W(1) W(3) N(31) 131.4(2) . . . . yes
W(2) W(1) W(3) N(32) -146.7(2) . . . . yes
W(2) W(1) W(3) N(33) -55.6(2) . . . . yes
W(2) W(1) S(1) W(3) 75.05(3) . . . . yes
W(2) W(1) S(2) C(1a) -110.8(5) . . . . yes
W(2) W(1) S(2) C(1b) -91.2(7) . . . . yes
W(2) W(1) S(4) W(3) -44.71(4) . . . . yes
W(2) W(1) S(4) C(2a) 64.1(5) . . . . yes
W(2) W(1) S(4) C(3b) -151.2(7) . . . . yes
W(2) W(1) N(11) C(11a) -125(20) . . . . yes
W(2) W(1) N(11) C(11b) 9(6) . . . . yes
W(2) W(1) N(11) C(11c) -134(7) . . . . yes
W(2) W(1) N(12) C(12) -156(3) . . . . yes
W(2) W(1) N(13) C(13) -76(1) . . . . yes
W(2) W(3) W(1) S(1) 65.77(4) . . . . yes
W(2) W(3) W(1) S(2) -43.87(5) . . . . yes
W(2) W(3) W(1) S(4) -126.10(6) . . . . yes
W(2) W(3) W(1) N(11) -131.8(2) . . . . yes
W(2) W(3) W(1) N(12) 52.9(2) . . . . yes
W(2) W(3) W(1) N(13) 142.4(1) . . . . yes
W(2) W(3) S(3) C(2b) 90.0(6) . . . . yes
W(2) W(3) S(3) C(3a) -106.7(6) . . . . yes
W(2) W(3) S(4) C(2a) -52.5(5) . . . . yes
W(2) W(3) S(4) C(3b) 152.3(7) . . . . yes
W(2) W(3) N(31) C(31) -128(3) . . . . yes
W(2) W(3) N(32) C(32) -77(5) . . . . yes
W(2) W(3) N(33) C(33a) 104(7) . . . . yes
W(2) W(3) N(33) C(33b) 56(4) . . . . yes
W(2) W(3) N(33) C(33c) 128(5) . . . . yes
W(2) S(1) W(1) W(3) -75.05(3) . . . . yes
W(2) S(1) W(1) S(2) 8.87(6) . . . . yes
W(2) S(1) W(1) S(4) -85.45(6) . . . . yes
W(2) S(1) W(1) N(11) 145.3(5) . . . . yes
W(2) S(1) W(1) N(12) 96.9(1) . . . . yes
W(2) S(1) W(1) N(13) -178.8(1) . . . . yes
W(2) S(1) W(3) S(3) -10.44(6) . . . . yes
W(2) S(1) W(3) S(4) 86.17(6) . . . . yes
W(2) S(1) W(3) N(31) -143.0(5) . . . . yes
W(2) S(1) W(3) N(32) 174.2(2) . . . . yes
W(2) S(1) W(3) N(33) -97.8(2) . . . . yes
W(2) S(2) W(1) W(3) 46.23(4) . . . . yes
W(2) S(2) W(1) S(1) -8.72(6) . . . . yes
W(2) S(2) W(1) S(4) 101.28(6) . . . . yes
W(2) S(2) W(1) N(11) -176.2(2) . . . . yes
W(2) S(2) W(1) N(12) -95.1(1) . . . . yes
W(2) S(2) W(1) N(13) -158.1(6) . . . . yes
W(2) S(2) C(1a) C(1b) 66(1) . . . . yes
W(2) S(2) C(1a) C(2a) -60(1) . . . . yes
W(2) S(2) C(1a) C(2b) 29.7(9) . . . . yes
W(2) S(2) C(1b) C(1a) -120(1) . . . . yes
W(2) S(2) C(1b) C(2b) -11(1) . . . . yes
W(2) S(3) W(3) S(1) 10.36(6) . . . . yes
W(2) S(3) W(3) S(4) -100.10(5) . . . . yes
W(2) S(3) W(3) N(31) 176.9(2) . . . . yes
W(2) S(3) W(3) N(32) 172.0(6) . . . . yes
W(2) S(3) W(3) N(33) 96.4(2) . . . . yes
W(2) S(3) C(2b) C(1a) 41(1) . . . . yes
W(2) S(3) C(2b) C(1b) 11(1) . . . . yes
W(2) S(3) C(3a) C(4a) 145(1) . . . . yes
W(2) N(21) C(21) S(21) -18(39) . . . . yes
W(2) N(22) C(22) S(22) 77(53) . . . . yes
W(2) N(23) C(23) S(23) 101(24) . . . . yes
W(3) W(1) W(2) S(1) 66.36(4) . . . . yes
W(3) W(1) W(2) S(2) -123.73(5) . . . . yes
W(3) W(1) W(2) S(3) -43.07(4) . . . . yes
W(3) W(1) W(2) N(21) -132.8(3) . . . . yes
W(3) W(1) W(2) N(22) 63.6(2) . . . . yes
W(3) W(1) W(2) N(23) 147.9(1) . . . . yes
W(3) W(1) S(2) C(1a) -64.5(5) . . . . yes
W(3) W(1) S(2) C(1b) -45.0(7) . . . . yes
W(3) W(1) S(4) C(2a) 108.8(5) . . . . yes
W(3) W(1) S(4) C(3b) -106.5(7) . . . . yes
W(3) W(1) N(11) C(11a) -28(20) . . . . yes
W(3) W(1) N(11) C(11b) 107(6) . . . . yes
W(3) W(1) N(11) C(11c) -36(7) . . . . yes
W(3) W(1) N(12) C(12) 160(3) . . . . yes
W(3) W(1) N(13) C(13) -128(1) . . . . yes
W(3) W(2) W(1) S(1) -66.36(4) . . . . yes
W(3) W(2) W(1) S(2) 123.73(5) . . . . yes
W(3) W(2) W(1) S(4) 42.37(4) . . . . yes
W(3) W(2) W(1) N(11) 129.6(2) . . . . yes
W(3) W(2) W(1) N(12) -149.8(1) . . . . yes
W(3) W(2) W(1) N(13) -64.6(2) . . . . yes
W(3) W(2) S(2) C(1a) 45.5(5) . . . . yes
W(3) W(2) S(2) C(1b) 69.5(6) . . . . yes
W(3) W(2) S(3) C(2b) -112.4(5) . . . . yes
W(3) W(2) S(3) C(3a) 102.9(5) . . . . yes
W(3) W(2) N(21) C(21) -142(2) . . . . yes
W(3) W(2) N(22) C(22) 86(1) . . . . yes
W(3) W(2) N(23) C(23) -126(4) . . . . yes
W(3) S(1) W(1) S(2) 83.92(5) . . . . yes
W(3) S(1) W(1) S(4) -10.40(6) . . . . yes
W(3) S(1) W(1) N(11) -139.7(5) . . . . yes
W(3) S(1) W(1) N(12) 171.9(1) . . . . yes
W(3) S(1) W(1) N(13) -103.8(1) . . . . yes
W(3) S(1) W(2) S(2) -84.17(6) . . . . yes
W(3) S(1) W(2) S(3) 10.72(7) . . . . yes
W(3) S(1) W(2) N(21) 146.2(5) . . . . yes
W(3) S(1) W(2) N(22) 102.7(2) . . . . yes
W(3) S(1) W(2) N(23) -173.1(2) . . . . yes
W(3) S(3) W(2) S(1) -10.53(6) . . . . yes
W(3) S(3) W(2) S(2) 99.36(5) . . . . yes
W(3) S(3) W(2) N(21) -177.1(2) . . . . yes
W(3) S(3) W(2) N(22) -94.7(1) . . . . yes
W(3) S(3) W(2) N(23) -176.8(5) . . . . yes
W(3) S(3) C(2b) C(1a) -27(1) . . . . yes
W(3) S(3) C(2b) C(1b) -57(1) . . . . yes
W(3) S(3) C(3a) C(4a) -140(1) . . . . yes
W(3) S(4) W(1) S(1) 10.30(6) . . . . yes
W(3) S(4) W(1) S(2) -99.74(5) . . . . yes
W(3) S(4) W(1) N(11) 176.1(2) . . . . yes
W(3) S(4) W(1) N(12) -177.9(5) . . . . yes
W(3) S(4) W(1) N(13) 95.2(1) . . . . yes
W(3) S(4) C(2a) C(1a) 66(1) . . . . yes
W(3) S(4) C(3b) C(4b) 152(1) . . . . yes
W(3) N(31) C(31) S(31) -49(15) . . . . yes
W(3) N(32) C(32) S(32) -67(22) . . . . yes
W(3) N(33) C(33a) S(33a) -31(31) . . . . yes
W(3) N(33) C(33a) S(33b) -83(10) . . . . yes
W(3) N(33) C(33a) S(33c) 55(12) . . . . yes
W(3) N(33) C(33a) C(33b) -79(13) . . . . yes
W(3) N(33) C(33a) C(33c) 46(19) . . . . yes
W(3) N(33) C(33b) S(33a) 136(3) . . . . yes
W(3) N(33) C(33b) S(33b) 164(23) . . . . yes
W(3) N(33) C(33b) S(33c) 129(3) . . . . yes
W(3) N(33) C(33b) C(33a) 147(6) . . . . yes
W(3) N(33) C(33b) C(33c) 124(4) . . . . yes
W(3) N(33) C(33c) S(33a) -139(5) . . . . yes
W(3) N(33) C(33c) S(33b) -128(4) . . . . yes
W(3) N(33) C(33c) S(33c) 155(51) . . . . yes
W(3) N(33) C(33c) C(33a) -155(10) . . . . yes
W(3) N(33) C(33c) C(33b) -123(4) . . . . yes
S(1) W(1) W(2) S(2) 169.91(7) . . . . yes
S(1) W(1) W(2) S(3) -109.43(6) . . . . yes
S(1) W(1) W(2) N(21) 160.9(3) . . . . yes
S(1) W(1) W(2) N(22) -2.8(2) . . . . yes
S(1) W(1) W(2) N(23) 81.5(2) . . . . yes
S(1) W(1) W(3) S(3) 107.92(7) . . . . yes
S(1) W(1) W(3) S(4) -168.13(7) . . . . yes
S(1) W(1) W(3) N(31) -162.8(2) . . . . yes
S(1) W(1) W(3) N(32) -80.9(2) . . . . yes
S(1) W(1) W(3) N(33) 10.2(2) . . . . yes
S(1) W(1) S(2) C(1a) -119.5(5) . . . . yes
S(1) W(1) S(2) C(1b) -99.9(7) . . . . yes
S(1) W(1) S(4) C(2a) 119.1(5) . . . . yes
S(1) W(1) S(4) C(3b) -96.2(7) . . . . yes
S(1) W(1) N(11) C(11a) 99(20) . . . . yes
S(1) W(1) N(11) C(11b) -124(6) . . . . yes
S(1) W(1) N(11) C(11c) 91(7) . . . . yes
S(1) W(1) N(12) C(12) 149(3) . . . . yes
S(1) W(1) N(13) C(13) -75(1) . . . . yes
S(1) W(2) W(1) S(2) -169.91(7) . . . . yes
S(1) W(2) W(1) S(4) 108.73(6) . . . . yes
S(1) W(2) W(1) N(11) -164.1(3) . . . . yes
S(1) W(2) W(1) N(12) -83.4(1) . . . . yes
S(1) W(2) W(1) N(13) 1.7(2) . . . . yes
S(1) W(2) W(3) S(3) 168.00(7) . . . . yes
S(1) W(2) W(3) S(4) -108.11(6) . . . . yes
S(1) W(2) W(3) N(31) 163.4(3) . . . . yes
S(1) W(2) W(3) N(32) -8.9(2) . . . . yes
S(1) W(2) W(3) N(33) 82.8(2) . . . . yes
S(1) W(2) S(2) C(1a) 100.8(5) . . . . yes
S(1) W(2) S(2) C(1b) 124.8(6) . . . . yes
S(1) W(2) S(3) C(2b) -122.9(5) . . . . yes
S(1) W(2) S(3) C(3a) 92.3(5) . . . . yes
S(1) W(2) N(21) C(21) 82(3) . . . . yes
S(1) W(2) N(22) C(22) 33(1) . . . . yes
S(1) W(2) N(23) C(23) -118(4) . . . . yes
S(1) W(3) W(1) S(2) -109.64(6) . . . . yes
S(1) W(3) W(1) S(4) 168.13(7) . . . . yes
S(1) W(3) W(1) N(11) 162.4(2) . . . . yes
S(1) W(3) W(1) N(12) -12.8(2) . . . . yes
S(1) W(3) W(1) N(13) 76.6(2) . . . . yes
S(1) W(3) W(2) S(2) 109.29(6) . . . . yes
S(1) W(3) W(2) S(3) -168.00(7) . . . . yes
S(1) W(3) W(2) N(21) -163.5(3) . . . . yes
S(1) W(3) W(2) N(22) -76.9(2) . . . . yes
S(1) W(3) W(2) N(23) 10.6(2) . . . . yes
S(1) W(3) S(3) C(2b) 100.3(6) . . . . yes
S(1) W(3) S(3) C(3a) -96.4(6) . . . . yes
S(1) W(3) S(4) C(2a) -107.8(5) . . . . yes
S(1) W(3) S(4) C(3b) 96.9(7) . . . . yes
S(1) W(3) N(31) C(31) 3(3) . . . . yes
S(1) W(3) N(32) C(32) -84(5) . . . . yes
S(1) W(3) N(33) C(33a) 158(7) . . . . yes
S(1) W(3) N(33) C(33b) 110(4) . . . . yes
S(1) W(3) N(33) C(33c) -177(5) . . . . yes
S(2) W(1) W(2) S(3) 80.66(7) . . . . yes
S(2) W(1) W(2) N(21) -9.1(3) . . . . yes
S(2) W(1) W(2) N(22) -172.7(2) . . . . yes
S(2) W(1) W(2) N(23) -88.4(2) . . . . yes
S(2) W(1) W(3) S(3) -1.72(7) . . . . yes
S(2) W(1) W(3) S(4) 82.23(7) . . . . yes
S(2) W(1) W(3) N(31) 87.5(2) . . . . yes
S(2) W(1) W(3) N(32) 169.5(2) . . . . yes
S(2) W(1) W(3) N(33) -99.4(2) . . . . yes
S(2) W(1) S(4) C(2a) 9.1(5) . . . . yes
S(2) W(1) S(4) C(3b) 153.8(7) . . . . yes
S(2) W(1) N(11) C(11a) -121(20) . . . . yes
S(2) W(1) N(11) C(11b) 14(6) . . . . yes
S(2) W(1) N(11) C(11c) -129(7) . . . . yes
S(2) W(1) N(12) C(12) -100(3) . . . . yes
S(2) W(1) N(13) C(13) 76(1) . . . . yes
S(2) W(2) W(1) S(4) -81.37(7) . . . . yes
S(2) W(2) W(1) N(11) 5.8(3) . . . . yes
S(2) W(2) W(1) N(12) 86.5(1) . . . . yes
S(2) W(2) W(1) N(13) 171.7(2) . . . . yes
S(2) W(2) W(3) S(3) -82.71(7) . . . . yes
S(2) W(2) W(3) S(4) 1.17(6) . . . . yes
S(2) W(2) W(3) N(31) -87.4(3) . . . . yes
S(2) W(2) W(3) N(32) 100.4(2) . . . . yes
S(2) W(2) W(3) N(33) -167.9(2) . . . . yes
S(2) W(2) S(3) C(2b) -13.0(5) . . . . yes
S(2) W(2) S(3) C(3a) -157.8(5) . . . . yes
S(2) W(2) N(21) C(21) -50(3) . . . . yes
S(2) W(2) N(22) C(22) -119(1) . . . . yes
S(2) W(2) N(23) C(23) 132(4) . . . . yes
S(2) C(1a) C(1b) C(2b) -119(1) . . . . yes
S(2) C(1a) C(2a) S(4) -3(2) . . . . yes
S(2) C(1a) C(2b) S(3) -50(1) . . . . yes
S(2) C(1a) C(2b) C(1b) 58(1) . . . . yes
S(2) C(1b) C(1a) C(2a) 129(1) . . . . yes
S(2) C(1b) C(1a) C(2b) 119(1) . . . . yes
S(2) C(1b) C(2b) S(3) 0(2) . . . . yes
S(2) C(1b) C(2b) C(1a) -89(1) . . . . yes
S(3) W(2) W(1) S(4) -0.70(6) . . . . yes
S(3) W(2) W(1) N(11) 86.5(3) . . . . yes
S(3) W(2) W(1) N(12) 167.2(1) . . . . yes
S(3) W(2) W(1) N(13) -107.7(2) . . . . yes
S(3) W(2) W(3) S(4) 83.89(8) . . . . yes
S(3) W(2) W(3) N(31) -4.6(3) . . . . yes
S(3) W(2) W(3) N(32) -176.9(2) . . . . yes
S(3) W(2) W(3) N(33) -85.2(2) . . . . yes
S(3) W(2) S(2) C(1a) -10.5(5) . . . . yes
S(3) W(2) S(2) C(1b) 13.4(6) . . . . yes
S(3) W(2) N(21) C(21) -138(3) . . . . yes
S(3) W(2) N(22) C(22) 143(1) . . . . yes
S(3) W(2) N(23) C(23) 49(4) . . . . yes
S(3) W(3) W(1) S(4) -83.95(8) . . . . yes
S(3) W(3) W(1) N(11) -89.6(2) . . . . yes
S(3) W(3) W(1) N(12) 95.1(2) . . . . yes
S(3) W(3) W(1) N(13) -175.5(2) . . . . yes
S(3) W(3) W(2) N(21) 4.5(3) . . . . yes
S(3) W(3) W(2) N(22) 91.1(2) . . . . yes
S(3) W(3) W(2) N(23) 178.6(2) . . . . yes
S(3) W(3) S(4) C(2a) 2.5(5) . . . . yes
S(3) W(3) S(4) C(3b) -152.8(7) . . . . yes
S(3) W(3) N(31) C(31) -131(3) . . . . yes
S(3) W(3) N(32) C(32) 113(5) . . . . yes
S(3) W(3) N(33) C(33a) 49(7) . . . . yes
S(3) W(3) N(33) C(33b) 1(4) . . . . yes
S(3) W(3) N(33) C(33c) 73(5) . . . . yes
S(3) C(2b) C(1a) C(1b) -108(1) . . . . yes
S(3) C(2b) C(1a) C(2a) 78(1) . . . . yes
S(3) C(2b) C(1b) C(1a) 88(1) . . . . yes
S(3) C(3a) C(4a) N(85) 102(2) . . . . yes
S(3) C(3a) C(4a) C(854) -89(2) . . . . yes
S(3) C(3a) C(4a) C(855) -172(3) . . . . yes
S(4) W(1) W(2) N(21) -90.4(3) . . . . yes
S(4) W(1) W(2) N(22) 106.0(2) . . . . yes
S(4) W(1) W(2) N(23) -169.8(2) . . . . yes
S(4) W(1) W(3) N(31) 5.3(2) . . . . yes
S(4) W(1) W(3) N(32) 87.2(2) . . . . yes
S(4) W(1) W(3) N(33) 178.3(3) . . . . yes
S(4) W(1) S(2) C(1a) -9.5(5) . . . . yes
S(4) W(1) S(2) C(1b) 10.1(7) . . . . yes
S(4) W(1) N(11) C(11a) -32(20) . . . . yes
S(4) W(1) N(11) C(11b) 102(6) . . . . yes
S(4) W(1) N(11) C(11c) -41(7) . . . . yes
S(4) W(1) N(12) C(12) -22(3) . . . . yes
S(4) W(1) N(13) C(13) 175(1) . . . . yes
S(4) W(3) W(1) N(11) -5.7(2) . . . . yes
S(4) W(3) W(1) N(12) 179.0(2) . . . . yes
S(4) W(3) W(1) N(13) -91.5(2) . . . . yes
S(4) W(3) W(2) N(21) 88.4(3) . . . . yes
S(4) W(3) W(2) N(22) 175.0(2) . . . . yes
S(4) W(3) W(2) N(23) -97.5(2) . . . . yes
S(4) W(3) S(3) C(2b) -10.1(6) . . . . yes
S(4) W(3) S(3) C(3a) 153.2(6) . . . . yes
S(4) W(3) N(31) C(31) 137(3) . . . . yes
S(4) W(3) N(32) C(32) 25(5) . . . . yes
S(4) W(3) N(33) C(33a) -34(7) . . . . yes
S(4) W(3) N(33) C(33b) -82(4) . . . . yes
S(4) W(3) N(33) C(33c) -10(5) . . . . yes
S(4) C(2a) C(1a) C(1b) -107(1) . . . . yes
S(4) C(2a) C(1a) C(2b) -100.6(10) . . . . yes
S(4) C(3b) C(4b) C(852) 69(3) . . . 3_455 yes
S(11a) S(11b) S(11c) C(11a) 76(1) . . . . yes
S(11a) S(11b) S(11c) C(11b) 79(1) . . . . yes
S(11a) S(11b) S(11c) C(11c) 78(1) . . . . yes
S(11a) S(11b) C(11a) S(11c) -31.5(8) . . . . yes
S(11a) S(11b) C(11a) N(11) 170(6) . . . . yes
S(11a) S(11b) C(11a) C(11b) 164(9) . . . . yes
S(11a) S(11b) C(11a) C(11c) -92(62) . . . . yes
S(11a) S(11b) C(11b) S(11c) -29.5(7) . . . . yes
S(11a) S(11b) C(11b) N(11) -62(34) . . . . yes
S(11a) S(11b) C(11b) C(11a) -14(8) . . . . yes
S(11a) S(11b) C(11b) C(11c) -23(5) . . . . yes
S(11a) S(11b) C(11c) S(11c) -31.8(8) . . . . yes
S(11a) S(11b) C(11c) N(11) 159(4) . . . . yes
S(11a) S(11b) C(11c) C(11a) 86(61) . . . . yes
S(11a) S(11b) C(11c) C(11b) 154(5) . . . . yes
S(11a) S(11c) S(11b) C(11a) -76(1) . . . . yes
S(11a) S(11c) S(11b) C(11b) -79(1) . . . . yes
S(11a) S(11c) S(11b) C(11c) -78(1) . . . . yes
S(11a) S(11c) C(11a) S(11b) 53(1) . . . . yes
S(11a) S(11c) C(11a) N(11) -170(13) . . . . yes
S(11a) S(11c) C(11a) C(11b) 71(11) . . . . yes
S(11a) S(11c) C(11a) C(11c) -144(18) . . . . yes
S(11a) S(11c) C(11b) S(11b) 55(1) . . . . yes
S(11a) S(11c) C(11b) N(11) -127(4) . . . . yes
S(11a) S(11c) C(11b) C(11a) -104(11) . . . . yes
S(11a) S(11c) C(11b) C(11c) -119(4) . . . . yes
S(11a) S(11c) C(11c) S(11b) 51(1) . . . . yes
S(11a) S(11c) C(11c) N(11) 104(19) . . . . yes
S(11a) S(11c) C(11c) C(11a) 34(17) . . . . yes
S(11a) S(11c) C(11c) C(11b) 56(4) . . . . yes
S(11a) C(11a) S(11b) S(11c) 31.5(8) . . . . yes
S(11a) C(11a) S(11b) C(11b) -164(9) . . . . yes
S(11a) C(11a) S(11b) C(11c) 92(62) . . . . yes
S(11a) C(11a) S(11c) S(11b) -53(1) . . . . yes
S(11a) C(11a) S(11c) C(11b) -71(11) . . . . yes
S(11a) C(11a) S(11c) C(11c) 144(18) . . . . yes
S(11a) C(11a) N(11) C(11b) 95(49) . . . . yes
S(11a) C(11a) N(11) C(11c) -105(55) . . . . yes
S(11a) C(11a) C(11b) S(11b) 8(4) . . . . yes
S(11a) C(11a) C(11b) S(11c) 18(2) . . . . yes
S(11a) C(11a) C(11b) N(11) -174(3) . . . . yes
S(11a) C(11a) C(11b) C(11c) 174(15) . . . . yes
S(11a) C(11a) C(11c) S(11b) -67(56) . . . . yes
S(11a) C(11a) C(11c) S(11c) -20(9) . . . . yes
S(11a) C(11a) C(11c) N(11) 171(6) . . . . yes
S(11a) C(11a) C(11c) C(11b) -169(28) . . . . yes
S(11a) C(11b) S(11b) S(11c) 29.5(7) . . . . yes
S(11a) C(11b) S(11b) C(11a) 14(8) . . . . yes
S(11a) C(11b) S(11b) C(11c) 23(5) . . . . yes
S(11a) C(11b) S(11c) S(11b) -55(1) . . . . yes
S(11a) C(11b) S(11c) C(11a) 104(11) . . . . yes
S(11a) C(11b) S(11c) C(11c) 119(4) . . . . yes
S(11a) C(11b) N(11) C(11a) -8(5) . . . . yes
S(11a) C(11b) N(11) C(11c) -15(4) . . . . yes
S(11a) C(11b) C(11a) S(11b) -8(4) . . . . yes
S(11a) C(11b) C(11a) S(11c) -18(2) . . . . yes
S(11a) C(11b) C(11a) N(11) 174(3) . . . . yes
S(11a) C(11b) C(11a) C(11c) -174(15) . . . . yes
S(11a) C(11b) C(11c) S(11b) -10(2) . . . . yes
S(11a) C(11b) C(11c) S(11c) -13.6(7) . . . . yes
S(11a) C(11b) C(11c) N(11) 172(2) . . . . yes
S(11a) C(11b) C(11c) C(11a) 4(13) . . . . yes
S(11a) C(11c) S(11b) S(11c) 31.8(8) . . . . yes
S(11a) C(11c) S(11b) C(11a) -86(61) . . . . yes
S(11a) C(11c) S(11b) C(11b) -154(5) . . . . yes
S(11a) C(11c) S(11c) S(11b) -51(1) . . . . yes
S(11a) C(11c) S(11c) C(11a) -34(17) . . . . yes
S(11a) C(11c) S(11c) C(11b) -56(4) . . . . yes
S(11a) C(11c) N(11) C(11a) 14(10) . . . . yes
S(11a) C(11c) N(11) C(11b) 27(8) . . . . yes
S(11a) C(11c) C(11a) S(11b) 67(56) . . . . yes
S(11a) C(11c) C(11a) S(11c) 20(9) . . . . yes
S(11a) C(11c) C(11a) N(11) -171(6) . . . . yes
S(11a) C(11c) C(11a) C(11b) 169(28) . . . . yes
S(11a) C(11c) C(11b) S(11b) 10(2) . . . . yes
S(11a) C(11c) C(11b) S(11c) 13.6(7) . . . . yes
S(11a) C(11c) C(11b) N(11) -172(2) . . . . yes
S(11a) C(11c) C(11b) C(11a) -4(13) . . . . yes
S(11b) S(11a) S(11c) C(11a) -87(1) . . . . yes
S(11b) S(11a) S(11c) C(11b) -77(1) . . . . yes
S(11b) S(11a) S(11c) C(11c) -91(1) . . . . yes
S(11b) S(11a) C(11a) S(11c) 99(1) . . . . yes
S(11b) S(11a) C(11a) N(11) -110(46) . . . . yes
S(11b) S(11a) C(11a) C(11b) -17(9) . . . . yes
S(11b) S(11a) C(11a) C(11c) 151(23) . . . . yes
S(11b) S(11a) C(11b) S(11c) 98(1) . . . . yes
S(11b) S(11a) C(11b) N(11) 172(5) . . . . yes
S(11b) S(11a) C(11b) C(11a) 162(10) . . . . yes
S(11b) S(11a) C(11b) C(11c) 158(4) . . . . yes
S(11b) S(11a) C(11c) S(11c) 99(1) . . . . yes
S(11b) S(11a) C(11c) N(11) -49(10) . . . . yes
S(11b) S(11a) C(11c) C(11a) -28(23) . . . . yes
S(11b) S(11a) C(11c) C(11b) -20(4) . . . . yes
S(11b) S(11c) S(11a) C(11a) 87(1) . . . . yes
S(11b) S(11c) S(11a) C(11b) 77(1) . . . . yes
S(11b) S(11c) S(11a) C(11c) 91(1) . . . . yes
S(11b) S(11c) C(11a) N(11) 136(13) . . . . yes
S(11b) S(11c) C(11a) C(11b) 18(11) . . . . yes
S(11b) S(11c) C(11a) C(11c) 162(18) . . . . yes
S(11b) S(11c) C(11b) N(11) 176(4) . . . . yes
S(11b) S(11c) C(11b) C(11a) -160(11) . . . . yes
S(11b) S(11c) C(11b) C(11c) -174(4) . . . . yes
S(11b) S(11c) C(11c) N(11) 52(19) . . . . yes
S(11b) S(11c) C(11c) C(11a) -17(17) . . . . yes
S(11b) S(11c) C(11c) C(11b) 4(4) . . . . yes
S(11b) C(11a) S(11a) S(11c) -99(1) . . . . yes
S(11b) C(11a) S(11a) C(11b) 17(9) . . . . yes
S(11b) C(11a) S(11a) C(11c) -151(23) . . . . yes
S(11b) C(11a) S(11c) C(11b) -18(11) . . . . yes
S(11b) C(11a) S(11c) C(11c) -162(18) . . . . yes
S(11b) C(11a) N(11) C(11b) -6(4) . . . . yes
S(11b) C(11a) N(11) C(11c) 152(22) . . . . yes
S(11b) C(11a) C(11b) S(11c) 10(6) . . . . yes
S(11b) C(11a) C(11b) N(11) 176(2) . . . . yes
S(11b) C(11a) C(11b) C(11c) 166(12) . . . . yes
S(11b) C(11a) C(11c) S(11c) 47(51) . . . . yes
S(11b) C(11a) C(11c) N(11) -121(53) . . . . yes
S(11b) C(11a) C(11c) C(11b) -102(62) . . . . yes
S(11b) C(11b) S(11a) S(11c) -98(1) . . . . yes
S(11b) C(11b) S(11a) C(11a) -162(10) . . . . yes
S(11b) C(11b) S(11a) C(11c) -158(4) . . . . yes
S(11b) C(11b) S(11c) C(11a) 160(11) . . . . yes
S(11b) C(11b) S(11c) C(11c) 174(4) . . . . yes
S(11b) C(11b) N(11) C(11a) 47(30) . . . . yes
S(11b) C(11b) N(11) C(11c) 39(33) . . . . yes
S(11b) C(11b) C(11a) S(11c) -10(6) . . . . yes
S(11b) C(11b) C(11a) N(11) -176(2) . . . . yes
S(11b) C(11b) C(11a) C(11c) -166(12) . . . . yes
S(11b) C(11b) C(11c) S(11c) -3(2) . . . . yes
S(11b) C(11b) C(11c) N(11) -177(2) . . . . yes
S(11b) C(11b) C(11c) C(11a) 15(13) . . . . yes
S(11b) C(11c) S(11a) S(11c) -99(1) . . . . yes
S(11b) C(11c) S(11a) C(11a) 28(23) . . . . yes
S(11b) C(11c) S(11a) C(11b) 20(4) . . . . yes
S(11b) C(11c) S(11c) C(11a) 17(17) . . . . yes
S(11b) C(11c) S(11c) C(11b) -4(4) . . . . yes
S(11b) C(11c) N(11) C(11a) -17(15) . . . . yes
S(11b) C(11c) N(11) C(11b) -3(3) . . . . yes
S(11b) C(11c) C(11a) S(11c) -47(51) . . . . yes
S(11b) C(11c) C(11a) N(11) 121(53) . . . . yes
S(11b) C(11c) C(11a) C(11b) 102(62) . . . . yes
S(11b) C(11c) C(11b) S(11c) 3(2) . . . . yes
S(11b) C(11c) C(11b) N(11) 177(2) . . . . yes
S(11b) C(11c) C(11b) C(11a) -15(13) . . . . yes
S(11c) S(11a) S(11b) C(11a) 91(1) . . . . yes
S(11c) S(11a) S(11b) C(11b) 94(1) . . . . yes
S(11c) S(11a) S(11b) C(11c) 88(1) . . . . yes
S(11c) S(11a) C(11a) N(11) 149(46) . . . . yes
S(11c) S(11a) C(11a) C(11b) -117(9) . . . . yes
S(11c) S(11a) C(11a) C(11c) 52(23) . . . . yes
S(11c) S(11a) C(11b) N(11) 74(5) . . . . yes
S(11c) S(11a) C(11b) C(11a) 63(10) . . . . yes
S(11c) S(11a) C(11b) C(11c) 60(4) . . . . yes
S(11c) S(11a) C(11c) N(11) -149(10) . . . . yes
S(11c) S(11a) C(11c) C(11a) -127(23) . . . . yes
S(11c) S(11a) C(11c) C(11b) -120(4) . . . . yes
S(11c) S(11b) S(11a) C(11a) -91(1) . . . . yes
S(11c) S(11b) S(11a) C(11b) -94(1) . . . . yes
S(11c) S(11b) S(11a) C(11c) -88(1) . . . . yes
S(11c) S(11b) C(11a) N(11) -158(6) . . . . yes
S(11c) S(11b) C(11a) C(11b) -164(9) . . . . yes
S(11c) S(11b) C(11a) C(11c) -60(61) . . . . yes
S(11c) S(11b) C(11b) N(11) -32(34) . . . . yes
S(11c) S(11b) C(11b) C(11a) 14(8) . . . . yes
S(11c) S(11b) C(11b) C(11c) 5(5) . . . . yes
S(11c) S(11b) C(11c) N(11) -168(4) . . . . yes
S(11c) S(11b) C(11c) C(11a) 118(62) . . . . yes
S(11c) S(11b) C(11c) C(11b) -174(5) . . . . yes
S(11c) C(11a) S(11a) C(11b) 117(9) . . . . yes
S(11c) C(11a) S(11a) C(11c) -52(23) . . . . yes
S(11c) C(11a) S(11b) C(11b) 164(9) . . . . yes
S(11c) C(11a) S(11b) C(11c) 60(61) . . . . yes
S(11c) C(11a) N(11) C(11b) -124(17) . . . . yes
S(11c) C(11a) N(11) C(11c) 35(12) . . . . yes
S(11c) C(11a) C(11b) N(11) 166(4) . . . . yes
S(11c) C(11a) C(11b) C(11c) 156(16) . . . . yes
S(11c) C(11a) C(11c) N(11) -168(4) . . . . yes
S(11c) C(11a) C(11c) C(11b) -149(21) . . . . yes
S(11c) C(11b) S(11a) C(11a) -63(10) . . . . yes
S(11c) C(11b) S(11a) C(11c) -60(4) . . . . yes
S(11c) C(11b) S(11b) C(11a) -14(8) . . . . yes
S(11c) C(11b) S(11b) C(11c) -5(5) . . . . yes
S(11c) C(11b) N(11) C(11a) 17(6) . . . . yes
S(11c) C(11b) N(11) C(11c) 10(3) . . . . yes
S(11c) C(11b) C(11a) N(11) -166(4) . . . . yes
S(11c) C(11b) C(11a) C(11c) -156(16) . . . . yes
S(11c) C(11b) C(11c) N(11) -174(2) . . . . yes
S(11c) C(11b) C(11c) C(11a) 18(13) . . . . yes
S(11c) C(11c) S(11a) C(11a) 127(23) . . . . yes
S(11c) C(11c) S(11a) C(11b) 120(4) . . . . yes
S(11c) C(11c) S(11b) C(11a) -118(62) . . . . yes
S(11c) C(11c) S(11b) C(11b) 174(5) . . . . yes
S(11c) C(11c) N(11) C(11a) -60(22) . . . . yes
S(11c) C(11c) N(11) C(11b) -47(18) . . . . yes
S(11c) C(11c) C(11a) N(11) 168(4) . . . . yes
S(11c) C(11c) C(11a) C(11b) 149(21) . . . . yes
S(11c) C(11c) C(11b) N(11) 174(2) . . . . yes
S(11c) C(11c) C(11b) C(11a) -18(13) . . . . yes
S(33a) S(33b) S(33c) C(33a) -139(7) . . . . yes
S(33a) S(33b) S(33c) C(33b) -145(7) . . . . yes
S(33a) S(33b) S(33c) C(33c) -144(7) . . . . yes
S(33a) S(33b) C(33a) S(33c) 5(1) . . . . yes
S(33a) S(33b) C(33a) N(33) 165(6) . . . . yes
S(33a) S(33b) C(33a) C(33b) 161(9) . . . . yes
S(33a) S(33b) C(33a) C(33c) 63(22) . . . . yes
S(33a) S(33b) C(33b) S(33c) 4(1) . . . . yes
S(33a) S(33b) C(33b) N(33) -34(27) . . . . yes
S(33a) S(33b) C(33b) C(33a) -17(8) . . . . yes
S(33a) S(33b) C(33b) C(33c) 3(5) . . . . yes
S(33a) S(33b) C(33c) S(33c) 5(1) . . . . yes
S(33a) S(33b) C(33c) N(33) -168(4) . . . . yes
S(33a) S(33b) C(33c) C(33a) -114(22) . . . . yes
S(33a) S(33b) C(33c) C(33b) -176(6) . . . . yes
S(33a) S(33c) S(33b) C(33a) 139(7) . . . . yes
S(33a) S(33c) S(33b) C(33b) 145(7) . . . . yes
S(33a) S(33c) S(33b) C(33c) 144(7) . . . . yes
S(33a) S(33c) C(33a) S(33b) -6(1) . . . . yes
S(33a) S(33c) C(33a) N(33) -161(7) . . . . yes
S(33a) S(33c) C(33a) C(33b) -31(10) . . . . yes
S(33a) S(33c) C(33a) C(33c) -155(12) . . . . yes
S(33a) S(33c) C(33b) S(33b) -5(1) . . . . yes
S(33a) S(33c) C(33b) N(33) 169(3) . . . . yes
S(33a) S(33c) C(33b) C(33a) 147(10) . . . . yes
S(33a) S(33c) C(33b) C(33c) 173(4) . . . . yes
S(33a) S(33c) C(33c) S(33b) -5(1) . . . . yes
S(33a) S(33c) C(33c) N(33) 75(56) . . . . yes
S(33a) S(33c) C(33c) C(33a) 24(12) . . . . yes
S(33a) S(33c) C(33c) C(33b) -6(4) . . . . yes
S(33a) C(33a) S(33b) S(33c) -5(1) . . . . yes
S(33a) C(33a) S(33b) C(33b) -161(9) . . . . yes
S(33a) C(33a) S(33b) C(33c) -63(22) . . . . yes
S(33a) C(33a) S(33c) S(33b) 6(1) . . . . yes
S(33a) C(33a) S(33c) C(33b) 31(10) . . . . yes
S(33a) C(33a) S(33c) C(33c) 155(12) . . . . yes
S(33a) C(33a) N(33) C(33b) 47(19) . . . . yes
S(33a) C(33a) N(33) C(33c) -78(24) . . . . yes
S(33a) C(33a) C(33b) S(33b) 6(3) . . . . yes
S(33a) C(33a) C(33b) S(33c) -10(3) . . . . yes
S(33a) C(33a) C(33b) N(33) -175(2) . . . . yes
S(33a) C(33a) C(33b) C(33c) -138(14) . . . . yes
S(33a) C(33a) C(33c) S(33b) 26(9) . . . . yes
S(33a) C(33a) C(33c) S(33c) -11(5) . . . . yes
S(33a) C(33a) C(33c) N(33) 171(3) . . . . yes
S(33a) C(33a) C(33c) C(33b) 113(19) . . . . yes
S(33a) C(33b) S(33b) S(33c) -4(1) . . . . yes
S(33a) C(33b) S(33b) C(33a) 17(8) . . . . yes
S(33a) C(33b) S(33b) C(33c) -3(5) . . . . yes
S(33a) C(33b) S(33c) S(33b) 5(1) . . . . yes
S(33a) C(33b) S(33c) C(33a) -147(10) . . . . yes
S(33a) C(33b) S(33c) C(33c) -173(4) . . . . yes
S(33a) C(33b) N(33) C(33a) -10(4) . . . . yes
S(33a) C(33b) N(33) C(33c) 12(5) . . . . yes
S(33a) C(33b) C(33a) S(33b) -6(3) . . . . yes
S(33a) C(33b) C(33a) S(33c) 10(3) . . . . yes
S(33a) C(33b) C(33a) N(33) 175(2) . . . . yes
S(33a) C(33b) C(33a) C(33c) 138(14) . . . . yes
S(33a) C(33b) C(33c) S(33b) 1(2) . . . . yes
S(33a) C(33b) C(33c) S(33c) 2(1) . . . . yes
S(33a) C(33b) C(33c) N(33) -174(2) . . . . yes
S(33a) C(33b) C(33c) C(33a) -40(14) . . . . yes
S(33a) C(33c) S(33b) S(33c) -5(1) . . . . yes
S(33a) C(33c) S(33b) C(33a) 114(22) . . . . yes
S(33a) C(33c) S(33b) C(33b) 176(6) . . . . yes
S(33a) C(33c) S(33c) S(33b) 5(1) . . . . yes
S(33a) C(33c) S(33c) C(33a) -24(12) . . . . yes
S(33a) C(33c) S(33c) C(33b) 6(4) . . . . yes
S(33a) C(33c) N(33) C(33a) 16(7) . . . . yes
S(33a) C(33c) N(33) C(33b) -15(6) . . . . yes
S(33a) C(33c) C(33a) S(33b) -26(9) . . . . yes
S(33a) C(33c) C(33a) S(33c) 11(5) . . . . yes
S(33a) C(33c) C(33a) N(33) -171(3) . . . . yes
S(33a) C(33c) C(33a) C(33b) -113(19) . . . . yes
S(33a) C(33c) C(33b) S(33b) -1(2) . . . . yes
S(33a) C(33c) C(33b) S(33c) -2(1) . . . . yes
S(33a) C(33c) C(33b) N(33) 174(2) . . . . yes
S(33a) C(33c) C(33b) C(33a) 40(14) . . . . yes
S(33b) S(33a) S(33c) C(33a) 39(6) . . . . yes
S(33b) S(33a) S(33c) C(33b) 32(6) . . . . yes
S(33b) S(33a) S(33c) C(33c) 35(7) . . . . yes
S(33b) S(33a) C(33a) S(33c) -168(2) . . . . yes
S(33b) S(33a) C(33a) N(33) -64(25) . . . . yes
S(33b) S(33a) C(33a) C(33b) -17(9) . . . . yes
S(33b) S(33a) C(33a) C(33c) -137(16) . . . . yes
S(33b) S(33a) C(33b) S(33c) -170(2) . . . . yes
S(33b) S(33a) C(33b) N(33) 172(6) . . . . yes
S(33b) S(33a) C(33b) C(33a) 162(9) . . . . yes
S(33b) S(33a) C(33b) C(33c) -176(4) . . . . yes
S(33b) S(33a) C(33c) S(33c) -169(2) . . . . yes
S(33b) S(33a) C(33c) N(33) 20(9) . . . . yes
S(33b) S(33a) C(33c) C(33a) 43(16) . . . . yes
S(33b) S(33a) C(33c) C(33b) 2(4) . . . . yes
S(33b) S(33c) S(33a) C(33a) -39(6) . . . . yes
S(33b) S(33c) S(33a) C(33b) -32(6) . . . . yes
S(33b) S(33c) S(33a) C(33c) -35(7) . . . . yes
S(33b) S(33c) C(33a) N(33) -155(7) . . . . yes
S(33b) S(33c) C(33a) C(33b) -25(10) . . . . yes
S(33b) S(33c) C(33a) C(33c) -149(12) . . . . yes
S(33b) S(33c) C(33b) N(33) 174(3) . . . . yes
S(33b) S(33c) C(33b) C(33a) 153(10) . . . . yes
S(33b) S(33c) C(33b) C(33c) 178(4) . . . . yes
S(33b) S(33c) C(33c) N(33) 80(56) . . . . yes
S(33b) S(33c) C(33c) C(33a) 30(12) . . . . yes
S(33b) S(33c) C(33c) C(33b) -1(4) . . . . yes
S(33b) C(33a) S(33a) S(33c) 168(2) . . . . yes
S(33b) C(33a) S(33a) C(33b) 17(9) . . . . yes
S(33b) C(33a) S(33a) C(33c) 137(16) . . . . yes
S(33b) C(33a) S(33c) C(33b) 25(10) . . . . yes
S(33b) C(33a) S(33c) C(33c) 149(12) . . . . yes
S(33b) C(33a) N(33) C(33b) -4(4) . . . . yes
S(33b) C(33a) N(33) C(33c) -130(17) . . . . yes
S(33b) C(33a) C(33b) S(33c) -17(6) . . . . yes
S(33b) C(33a) C(33b) N(33) 178(2) . . . . yes
S(33b) C(33a) C(33b) C(33c) -144(12) . . . . yes
S(33b) C(33a) C(33c) S(33c) -38(14) . . . . yes
S(33b) C(33a) C(33c) N(33) 144(12) . . . . yes
S(33b) C(33a) C(33c) C(33b) 87(21) . . . . yes
S(33b) C(33b) S(33a) S(33c) 170(2) . . . . yes
S(33b) C(33b) S(33a) C(33a) -162(9) . . . . yes
S(33b) C(33b) S(33a) C(33c) 176(4) . . . . yes
S(33b) C(33b) S(33c) C(33a) -153(10) . . . . yes
S(33b) C(33b) S(33c) C(33c) -178(4) . . . . yes
S(33b) C(33b) N(33) C(33a) 17(20) . . . . yes
S(33b) C(33b) N(33) C(33c) 40(25) . . . . yes
S(33b) C(33b) C(33a) S(33c) 17(6) . . . . yes
S(33b) C(33b) C(33a) N(33) -178(2) . . . . yes
S(33b) C(33b) C(33a) C(33c) 144(12) . . . . yes
S(33b) C(33b) C(33c) S(33c) 1(3) . . . . yes
S(33b) C(33b) C(33c) N(33) -175(2) . . . . yes
S(33b) C(33b) C(33c) C(33a) -41(15) . . . . yes
S(33b) C(33c) S(33a) S(33c) 169(2) . . . . yes
S(33b) C(33c) S(33a) C(33a) -43(16) . . . . yes
S(33b) C(33c) S(33a) C(33b) -2(4) . . . . yes
S(33b) C(33c) S(33c) C(33a) -30(12) . . . . yes
S(33b) C(33c) S(33c) C(33b) 1(4) . . . . yes
S(33b) C(33c) N(33) C(33a) 27(10) . . . . yes
S(33b) C(33c) N(33) C(33b) -5(3) . . . . yes
S(33b) C(33c) C(33a) S(33c) 38(14) . . . . yes
S(33b) C(33c) C(33a) N(33) -144(12) . . . . yes
S(33b) C(33c) C(33a) C(33b) -87(21) . . . . yes
S(33b) C(33c) C(33b) S(33c) -1(3) . . . . yes
S(33b) C(33c) C(33b) N(33) 175(2) . . . . yes
S(33b) C(33c) C(33b) C(33a) 41(15) . . . . yes
S(33c) S(33a) S(33b) C(33a) -37(6) . . . . yes
S(33c) S(33a) S(33b) C(33b) -33(7) . . . . yes
S(33c) S(33a) S(33b) C(33c) -32(6) . . . . yes
S(33c) S(33a) C(33a) N(33) 103(25) . . . . yes
S(33c) S(33a) C(33a) C(33b) 151(9) . . . . yes
S(33c) S(33a) C(33a) C(33c) 31(16) . . . . yes
S(33c) S(33a) C(33b) N(33) -17(6) . . . . yes
S(33c) S(33a) C(33b) C(33a) -27(9) . . . . yes
S(33c) S(33a) C(33b) C(33c) -6(4) . . . . yes
S(33c) S(33a) C(33c) N(33) -169(9) . . . . yes
S(33c) S(33a) C(33c) C(33a) -147(16) . . . . yes
S(33c) S(33a) C(33c) C(33b) 172(5) . . . . yes
S(33c) S(33b) S(33a) C(33a) 37(6) . . . . yes
S(33c) S(33b) S(33a) C(33b) 33(7) . . . . yes
S(33c) S(33b) S(33a) C(33c) 32(6) . . . . yes
S(33c) S(33b) C(33a) N(33) 160(6) . . . . yes
S(33c) S(33b) C(33a) C(33b) 155(9) . . . . yes
S(33c) S(33b) C(33a) C(33c) 57(21) . . . . yes
S(33c) S(33b) C(33b) N(33) -39(27) . . . . yes
S(33c) S(33b) C(33b) C(33a) -22(8) . . . . yes
S(33c) S(33b) C(33b) C(33c) -1(5) . . . . yes
S(33c) S(33b) C(33c) N(33) -174(5) . . . . yes
S(33c) S(33b) C(33c) C(33a) -119(22) . . . . yes
S(33c) S(33b) C(33c) C(33b) 178(6) . . . . yes
S(33c) C(33a) S(33a) C(33b) -151(9) . . . . yes
S(33c) C(33a) S(33a) C(33c) -31(16) . . . . yes
S(33c) C(33a) S(33b) C(33b) -155(9) . . . . yes
S(33c) C(33a) S(33b) C(33c) -57(21) . . . . yes
S(33c) C(33a) N(33) C(33b) 134(13) . . . . yes
S(33c) C(33a) N(33) C(33c) 8(9) . . . . yes
S(33c) C(33a) C(33b) N(33) -164(5) . . . . yes
S(33c) C(33a) C(33b) C(33c) -127(16) . . . . yes
S(33c) C(33a) C(33c) N(33) -176(3) . . . . yes
S(33c) C(33a) C(33c) C(33b) 125(15) . . . . yes
S(33c) C(33b) S(33a) C(33a) 27(9) . . . . yes
S(33c) C(33b) S(33a) C(33c) 6(4) . . . . yes
S(33c) C(33b) S(33b) C(33a) 22(8) . . . . yes
S(33c) C(33b) S(33b) C(33c) 1(5) . . . . yes
S(33c) C(33b) N(33) C(33a) -18(6) . . . . yes
S(33c) C(33b) N(33) C(33c) 4(4) . . . . yes
S(33c) C(33b) C(33a) N(33) 164(5) . . . . yes
S(33c) C(33b) C(33a) C(33c) 127(16) . . . . yes
S(33c) C(33b) C(33c) N(33) -176(3) . . . . yes
S(33c) C(33b) C(33c) C(33a) -42(14) . . . . yes
S(33c) C(33c) S(33a) C(33a) 147(16) . . . . yes
S(33c) C(33c) S(33a) C(33b) -172(5) . . . . yes
S(33c) C(33c) S(33b) C(33a) 119(22) . . . . yes
S(33c) C(33c) S(33b) C(33b) -178(6) . . . . yes
S(33c) C(33c) N(33) C(33a) -49(48) . . . . yes
S(33c) C(33c) N(33) C(33b) -81(54) . . . . yes
S(33c) C(33c) C(33a) N(33) 176(3) . . . . yes
S(33c) C(33c) C(33a) C(33b) -125(15) . . . . yes
S(33c) C(33c) C(33b) N(33) 176(3) . . . . yes
S(33c) C(33c) C(33b) C(33a) 42(14) . . . . yes
N(11) W(1) W(2) N(21) -3.2(4) . . . . yes
N(11) W(1) W(2) N(22) -166.8(3) . . . . yes
N(11) W(1) W(2) N(23) -82.6(3) . . . . yes
N(11) W(1) W(3) N(31) -0.4(3) . . . . yes
N(11) W(1) W(3) N(32) 81.5(3) . . . . yes
N(11) W(1) W(3) N(33) 172.6(3) . . . . yes
N(11) W(1) S(2) C(1a) 73.0(5) . . . . yes
N(11) W(1) S(2) C(1b) 92.6(7) . . . . yes
N(11) W(1) S(4) C(2a) -75.0(5) . . . . yes
N(11) W(1) S(4) C(3b) 69.6(7) . . . . yes
N(11) W(1) N(12) C(12) -16(3) . . . . yes
N(11) W(1) N(13) C(13) 94(1) . . . . yes
N(11) C(11a) S(11a) C(11b) -93(48) . . . . yes
N(11) C(11a) S(11a) C(11c) 97(55) . . . . yes
N(11) C(11a) S(11b) C(11b) 6(4) . . . . yes
N(11) C(11a) S(11b) C(11c) -97(61) . . . . yes
N(11) C(11a) S(11c) C(11b) 118(18) . . . . yes
N(11) C(11a) S(11c) C(11c) -25(9) . . . . yes
N(11) C(11a) C(11b) C(11c) -10(12) . . . . yes
N(11) C(11a) C(11c) C(11b) 18(23) . . . . yes
N(11) C(11b) S(11a) C(11a) 10(6) . . . . yes
N(11) C(11b) S(11a) C(11c) 13(3) . . . . yes
N(11) C(11b) S(11b) C(11a) -47(30) . . . . yes
N(11) C(11b) S(11b) C(11c) -38(32) . . . . yes
N(11) C(11b) S(11c) C(11a) -23(8) . . . . yes
N(11) C(11b) S(11c) C(11c) -8(3) . . . . yes
N(11) C(11b) C(11a) C(11c) 10(12) . . . . yes
N(11) C(11b) C(11c) C(11a) -167(14) . . . . yes
N(11) C(11c) S(11a) C(11a) -21(16) . . . . yes
N(11) C(11c) S(11a) C(11b) -29(8) . . . . yes
N(11) C(11c) S(11b) C(11a) 72(61) . . . . yes
N(11) C(11c) S(11b) C(11b) 5(4) . . . . yes
N(11) C(11c) S(11c) C(11a) 69(24) . . . . yes
N(11) C(11c) S(11c) C(11b) 47(19) . . . . yes
N(11) C(11c) C(11a) C(11b) -18(23) . . . . yes
N(11) C(11c) C(11b) C(11a) 167(14) . . . . yes
N(12) W(1) W(2) N(21) 77.5(3) . . . . yes
N(12) W(1) W(2) N(22) -86.2(3) . . . . yes
N(12) W(1) W(2) N(23) -1.9(2) . . . . yes
N(12) W(1) W(3) N(31) -175.7(3) . . . . yes
N(12) W(1) W(3) N(32) -93.7(3) . . . . yes
N(12) W(1) W(3) N(33) -2.6(3) . . . . yes
N(12) W(1) S(2) C(1a) 154.2(5) . . . . yes
N(12) W(1) S(2) C(1b) 173.8(7) . . . . yes
N(12) W(1) S(4) C(2a) -69.0(7) . . . . yes
N(12) W(1) S(4) C(3b) 75.6(8) . . . . yes
N(12) W(1) N(11) C(11a) 148(20) . . . . yes
N(12) W(1) N(11) C(11b) -75(6) . . . . yes
N(12) W(1) N(11) C(11c) 140(7) . . . . yes
N(12) W(1) N(13) C(13) 12(1) . . . . yes
N(13) W(1) W(2) N(21) 162.6(4) . . . . yes
N(13) W(1) W(2) N(22) -1.0(3) . . . . yes
N(13) W(1) W(2) N(23) 83.2(3) . . . . yes
N(13) W(1) W(3) N(31) -86.3(3) . . . . yes
N(13) W(1) W(3) N(32) -4.3(2) . . . . yes
N(13) W(1) W(3) N(33) 86.8(3) . . . . yes
N(13) W(1) S(2) C(1a) 91.1(8) . . . . yes
N(13) W(1) S(2) C(1b) 110.7(9) . . . . yes
N(13) W(1) S(4) C(2a) -156.0(5) . . . . yes
N(13) W(1) S(4) C(3b) -11.3(7) . . . . yes
N(13) W(1) N(11) C(11a) 63(20) . . . . yes
N(13) W(1) N(11) C(11b) -160(6) . . . . yes
N(13) W(1) N(11) C(11c) 55(7) . . . . yes
N(13) W(1) N(12) C(12) 65(3) . . . . yes
N(21) W(2) W(3) N(31) -0.1(4) . . . . yes
N(21) W(2) W(3) N(32) -172.4(3) . . . . yes
N(21) W(2) W(3) N(33) -80.7(3) . . . . yes
N(21) W(2) S(2) C(1a) -94.0(6) . . . . yes
N(21) W(2) S(2) C(1b) -70.0(6) . . . . yes
N(21) W(2) S(3) C(2b) 70.6(6) . . . . yes
N(21) W(2) S(3) C(3a) -74.2(6) . . . . yes
N(21) W(2) N(22) C(22) -133(1) . . . . yes
N(21) W(2) N(23) C(23) 49(4) . . . . yes
N(22) W(2) W(3) N(31) 86.4(3) . . . . yes
N(22) W(2) W(3) N(32) -85.8(3) . . . . yes
N(22) W(2) W(3) N(33) 5.9(2) . . . . yes
N(22) W(2) S(2) C(1a) -108.4(9) . . . . yes
N(22) W(2) S(2) C(1b) -84.5(9) . . . . yes
N(22) W(2) S(3) C(2b) 152.9(6) . . . . yes
N(22) W(2) S(3) C(3a) 8.1(6) . . . . yes
N(22) W(2) N(21) C(21) 126(3) . . . . yes
N(22) W(2) N(23) C(23) -34(4) . . . . yes
N(23) W(2) W(3) N(31) 174.0(3) . . . . yes
N(23) W(2) W(3) N(32) 1.7(3) . . . . yes
N(23) W(2) W(3) N(33) 93.4(3) . . . . yes
N(23) W(2) S(2) C(1a) -174.2(5) . . . . yes
N(23) W(2) S(2) C(1b) -150.2(6) . . . . yes
N(23) W(2) S(3) C(2b) 70.8(8) . . . . yes
N(23) W(2) S(3) C(3a) -74.0(8) . . . . yes
N(23) W(2) N(21) C(21) 41(3) . . . . yes
N(23) W(2) N(22) C(22) -52(1) . . . . yes
N(31) W(3) S(3) C(2b) -93.1(6) . . . . yes
N(31) W(3) S(3) C(3a) 70.2(6) . . . . yes
N(31) W(3) S(4) C(2a) 86.0(5) . . . . yes
N(31) W(3) S(4) C(3b) -69.3(7) . . . . yes
N(31) W(3) N(32) C(32) 108(5) . . . . yes
N(31) W(3) N(33) C(33a) -34(7) . . . . yes
N(31) W(3) N(33) C(33b) -82(4) . . . . yes
N(31) W(3) N(33) C(33c) -10(5) . . . . yes
N(32) W(3) S(3) C(2b) -98.0(9) . . . . yes
N(32) W(3) S(3) C(3a) 65.3(8) . . . . yes
N(32) W(3) S(4) C(2a) 167.8(5) . . . . yes
N(32) W(3) S(4) C(3b) 12.5(7) . . . . yes
N(32) W(3) N(31) C(31) 46(3) . . . . yes
N(32) W(3) N(33) C(33a) -116(7) . . . . yes
N(32) W(3) N(33) C(33b) -164(4) . . . . yes
N(32) W(3) N(33) C(33c) -92(5) . . . . yes
N(33) W(3) S(3) C(2b) -173.7(6) . . . . yes
N(33) W(3) S(3) C(3a) -10.3(6) . . . . yes
N(33) W(3) S(4) C(2a) 86.1(8) . . . . yes
N(33) W(3) S(4) C(3b) -69.2(9) . . . . yes
N(33) W(3) N(31) C(31) -42(3) . . . . yes
N(33) W(3) N(32) C(32) -171(5) . . . . yes
N(33) C(33a) S(33a) C(33b) -47(19) . . . . yes
N(33) C(33a) S(33a) C(33c) 72(23) . . . . yes
N(33) C(33a) S(33b) C(33b) 4(5) . . . . yes
N(33) C(33a) S(33b) C(33c) 102(22) . . . . yes
N(33) C(33a) S(33c) C(33b) -130(14) . . . . yes
N(33) C(33a) S(33c) C(33c) -6(7) . . . . yes
N(33) C(33a) C(33b) C(33c) 37(13) . . . . yes
N(33) C(33a) C(33c) C(33b) -57(17) . . . . yes
N(33) C(33b) S(33a) C(33a) 10(4) . . . . yes
N(33) C(33b) S(33a) C(33c) -10(4) . . . . yes
N(33) C(33b) S(33b) C(33a) -17(20) . . . . yes
N(33) C(33b) S(33b) C(33c) -37(24) . . . . yes
N(33) C(33b) S(33c) C(33a) 21(7) . . . . yes
N(33) C(33b) S(33c) C(33c) -4(3) . . . . yes
N(33) C(33b) C(33a) C(33c) -37(13) . . . . yes
N(33) C(33b) C(33c) C(33a) 134(16) . . . . yes
N(33) C(33c) S(33a) C(33a) -22(9) . . . . yes
N(33) C(33c) S(33a) C(33b) 17(6) . . . . yes
N(33) C(33c) S(33b) C(33a) -54(19) . . . . yes
N(33) C(33c) S(33b) C(33b) 7(4) . . . . yes
N(33) C(33c) S(33c) C(33a) 50(49) . . . . yes
N(33) C(33c) S(33c) C(33b) 82(54) . . . . yes
N(33) C(33c) C(33a) C(33b) 57(17) . . . . yes
N(33) C(33c) C(33b) C(33a) -134(16) . . . . yes
N(81) C(811) C(812) C(813) 0(1) . . . . yes
N(81) C(815) C(814) C(813) 0(1) . . . . yes
N(82) C(821) C(822) C(823) 6(1) . . . . yes
N(82) C(825) C(824) C(823) 0(1) . . . . yes
N(83) C(831) C(832) C(833) 0(1) . . . . yes
N(83) C(835) C(834) C(833) 2(1) . . . . yes
N(84) C(841) C(842) C(843) -1(1) . . . . yes
N(84) C(845) C(844) C(843) -4(3) . . . . yes
N(85) C(4a) C(854) C(853) -80(3) . . . . yes
N(85) C(4a) C(854) C(855) 59(3) . . . . yes
N(85) C(4a) C(855) C(854) -128(2) . . . . yes
N(85) C(851) C(852) C(4b) 140(2) . . . 3_455 yes
N(85) C(851) C(852) C(853) 1(4) . . . . yes
N(85) C(855) C(4a) C(3a) -105(3) . . . . yes
N(85) C(855) C(4a) C(854) 128(2) . . . . yes
N(85) C(855) C(854) C(4a) -51(2) . . . . yes
N(85) C(855) C(854) C(853) -4(3) . . . . yes
C(1a) S(2) C(1b) C(2b) 109(2) . . . . yes
C(1a) C(2a) S(4) C(3b) -143(1) . . . . yes
C(1a) C(2b) S(3) C(3a) 174.0(10) . . . . yes
C(1b) S(2) C(1a) C(2a) -126(2) . . . . yes
C(1b) S(2) C(1a) C(2b) -36(1) . . . . yes
C(1b) C(2b) S(3) C(3a) 144(1) . . . . yes
C(1b) C(2b) C(1a) C(2a) -172(1) . . . . yes
C(2a) S(4) C(3b) C(4b) 1(2) . . . . yes
C(2a) C(1a) C(1b) C(2b) 9(2) . . . . yes
C(2b) S(3) C(3a) C(4a) 17(2) . . . . yes
C(3a) C(4a) N(85) C(851) -106(2) . . . . yes
C(3a) C(4a) N(85) C(855) 115(3) . . . . yes
C(3a) C(4a) C(854) C(853) 112(2) . . . . yes
C(3a) C(4a) C(854) C(855) -107(4) . . . . yes
C(3a) C(4a) C(855) C(854) 126(2) . . . . yes
C(3b) C(4b) C(852) C(851) -72(4) . . 3_455 3_455 yes
C(3b) C(4b) C(852) C(853) 141(2) . . 3_455 3_455 yes
C(4a) N(85) C(851) C(852) -36(3) . . . . yes
C(4a) N(85) C(855) C(854) 60(3) . . . . yes
C(4a) C(854) C(853) C(852) 24(3) . . . . yes
C(4a) C(855) N(85) C(851) -52(3) . . . . yes
C(4a) C(855) C(854) C(853) 47(3) . . . . yes
C(4b) C(852) C(853) C(854) 149(2) . 3_455 3_455 3_455 yes
C(11a) S(11a) S(11b) C(11b) 3(2) . . . . yes
C(11a) S(11a) S(11b) C(11c) -2(2) . . . . yes
C(11a) S(11a) S(11c) C(11b) 10(2) . . . . yes
C(11a) S(11a) S(11c) C(11c) -3(2) . . . . yes
C(11a) S(11a) C(11b) C(11c) -3(9) . . . . yes
C(11a) S(11a) C(11c) C(11b) 7(22) . . . . yes
C(11a) S(11b) S(11a) C(11b) -3(2) . . . . yes
C(11a) S(11b) S(11a) C(11c) 2(2) . . . . yes
C(11a) S(11b) S(11c) C(11b) 3(1) . . . . yes
C(11a) S(11b) S(11c) C(11c) 2(1) . . . . yes
C(11a) S(11b) C(11b) C(11c) -9(8) . . . . yes
C(11a) S(11b) C(11c) C(11b) 67(60) . . . . yes
C(11a) S(11c) S(11a) C(11b) -10(2) . . . . yes
C(11a) S(11c) S(11a) C(11c) 3(2) . . . . yes
C(11a) S(11c) S(11b) C(11b) -3(1) . . . . yes
C(11a) S(11c) S(11b) C(11c) -2(1) . . . . yes
C(11a) S(11c) C(11b) C(11c) -14(10) . . . . yes
C(11a) S(11c) C(11c) C(11b) 22(16) . . . . yes
C(11a) N(11) C(11b) C(11c) 7(9) . . . . yes
C(11a) N(11) C(11c) C(11b) -13(17) . . . . yes
C(11a) C(11b) S(11a) C(11c) 3(9) . . . . yes
C(11a) C(11b) S(11b) C(11c) 9(8) . . . . yes
C(11a) C(11b) S(11c) C(11c) 14(10) . . . . yes
C(11a) C(11b) N(11) C(11c) -7(9) . . . . yes
C(11a) C(11c) S(11a) C(11b) -7(22) . . . . yes
C(11a) C(11c) S(11b) C(11b) -67(60) . . . . yes
C(11a) C(11c) S(11c) C(11b) -22(16) . . . . yes
C(11a) C(11c) N(11) C(11b) 13(17) . . . . yes
C(11b) S(11a) S(11b) C(11c) -5(1) . . . . yes
C(11b) S(11a) S(11c) C(11c) -14(1) . . . . yes
C(11b) S(11a) C(11a) C(11c) 169(31) . . . . yes
C(11b) S(11b) S(11a) C(11c) 5(1) . . . . yes
C(11b) S(11b) S(11c) C(11c) -1(1) . . . . yes
C(11b) S(11b) C(11a) C(11c) 103(62) . . . . yes
C(11b) S(11c) S(11a) C(11c) 14(1) . . . . yes
C(11b) S(11c) S(11b) C(11c) 1(1) . . . . yes
C(11b) S(11c) C(11a) C(11c) 144(24) . . . . yes
C(11b) N(11) C(11a) C(11c) -159(24) . . . . yes
C(11b) C(11a) S(11a) C(11c) -169(31) . . . . yes
C(11b) C(11a) S(11b) C(11c) -103(62) . . . . yes
C(11b) C(11a) S(11c) C(11c) -144(24) . . . . yes
C(11b) C(11a) N(11) C(11c) 159(24) . . . . yes
C(33a) S(33a) S(33b) C(33b) 4(2) . . . . yes
C(33a) S(33a) S(33b) C(33c) 5(1) . . . . yes
C(33a) S(33a) S(33c) C(33b) -6(1) . . . . yes
C(33a) S(33a) S(33c) C(33c) -4(2) . . . . yes
C(33a) S(33a) C(33b) C(33c) 21(7) . . . . yes
C(33a) S(33a) C(33c) C(33b) -40(14) . . . . yes
C(33a) S(33b) S(33a) C(33b) -4(2) . . . . yes
C(33a) S(33b) S(33a) C(33c) -5(1) . . . . yes
C(33a) S(33b) S(33c) C(33b) -5(2) . . . . yes
C(33a) S(33b) S(33c) C(33c) -5(1) . . . . yes
C(33a) S(33b) C(33b) C(33c) 20(7) . . . . yes
C(33a) S(33b) C(33c) C(33b) -61(20) . . . . yes
C(33a) S(33c) S(33a) C(33b) 6(1) . . . . yes
C(33a) S(33c) S(33a) C(33c) 4(2) . . . . yes
C(33a) S(33c) S(33b) C(33b) 5(2) . . . . yes
C(33a) S(33c) S(33b) C(33c) 5(1) . . . . yes
C(33a) S(33c) C(33b) C(33c) 25(9) . . . . yes
C(33a) S(33c) C(33c) C(33b) -31(10) . . . . yes
C(33a) N(33) C(33b) C(33c) -22(8) . . . . yes
C(33a) N(33) C(33c) C(33b) 32(12) . . . . yes
C(33a) C(33b) S(33a) C(33c) -21(7) . . . . yes
C(33a) C(33b) S(33b) C(33c) -20(7) . . . . yes
C(33a) C(33b) S(33c) C(33c) -25(9) . . . . yes
C(33a) C(33b) N(33) C(33c) 22(8) . . . . yes
C(33a) C(33c) S(33a) C(33b) 40(14) . . . . yes
C(33a) C(33c) S(33b) C(33b) 61(20) . . . . yes
C(33a) C(33c) S(33c) C(33b) 31(10) . . . . yes
C(33a) C(33c) N(33) C(33b) -32(12) . . . . yes
C(33b) S(33a) S(33b) C(33c) 0(1) . . . . yes
C(33b) S(33a) S(33c) C(33c) 2(1) . . . . yes
C(33b) S(33a) C(33a) C(33c) -119(19) . . . . yes
C(33b) S(33b) S(33a) C(33c) 0(1) . . . . yes
C(33b) S(33b) S(33c) C(33c) 0(1) . . . . yes
C(33b) S(33b) C(33a) C(33c) -98(22) . . . . yes
C(33b) S(33c) S(33a) C(33c) -2(1) . . . . yes
C(33b) S(33c) S(33b) C(33c) 0(1) . . . . yes
C(33b) S(33c) C(33a) C(33c) -124(17) . . . . yes
C(33b) N(33) C(33a) C(33c) 126(17) . . . . yes
C(33b) C(33a) S(33a) C(33c) 119(19) . . . . yes
C(33b) C(33a) S(33b) C(33c) 98(22) . . . . yes
C(33b) C(33a) S(33c) C(33c) 124(17) . . . . yes
C(33b) C(33a) N(33) C(33c) -126(17) . . . . yes
C(811) N(81) C(815) C(814) 0(1) . . . . yes
C(811) C(812) C(813) C(814) 0(1) . . . . yes
C(812) C(811) N(81) C(815) 0(1) . . . . yes
C(812) C(813) C(814) C(815) 0(1) . . . . yes
C(821) N(82) C(825) C(824) -1(1) . . . . yes
C(821) C(822) C(823) C(824) -8(2) . . . . yes
C(822) C(821) N(82) C(825) -2(1) . . . . yes
C(822) C(823) C(824) C(825) 4(1) . . . . yes
C(831) N(83) C(835) C(834) 0(1) . . . . yes
C(831) C(832) C(833) C(834) 3(1) . . . . yes
C(832) C(831) N(83) C(835) -1(1) . . . . yes
C(832) C(833) C(834) C(835) -4(1) . . . . yes
C(841) N(84) C(845) C(844) 1(2) . . . . yes
C(841) C(842) C(843) C(844) -1(2) . . . . yes
C(842) C(841) N(84) C(845) 1(2) . . . . yes
C(842) C(843) C(844) C(845) 4(2) . . . . yes
C(851) N(85) C(4a) C(854) 82(2) . . . . yes
C(851) N(85) C(4a) C(855) 137(2) . . . . yes
C(851) N(85) C(855) C(854) 7(4) . . . . yes
C(851) C(852) C(853) C(854) 1(4) . . . . yes
C(852) C(851) N(85) C(855) -5(4) . . . . yes
C(852) C(853) C(854) C(855) 0(3) . . . . yes
C(853) C(854) C(4a) C(855) -140(3) . . . . yes
C(854) C(4a) N(85) C(855) -54(2) . . . . yes
C(854) C(4a) N(85) C(855) -54(2) . . . . yes
